data_4335710
loop_
_publ_author_name
'Pedro I. Molina'
'Haralampos N. Miras'
'De-Liang Long'
'Leroy Cronin'

_publ_section_title
;
 Exploring the Assembly of Supramolecular Polyoxometalate Triangular
 Morphologies with Johnson Solid Cores:
 [(MnII(H2O)3)2(K@{\a-GeW10MnII2O38}3)]19-
;
_journal_name_full 'Inorganic Chemistry'
_journal_page_first 9284
_journal_page_last 9289
_journal_paper_doi 10.1021/ic400542x
_journal_volume 52
_journal_year 2013
_chemical_formula_sum 'Ge3 H82 K9 Li11 Mn8 O155 W30'
_chemical_formula_weight 9163.69
_chemical_name_systematic
;
 ?
;
_space_group_IT_number 2
_symmetry_cell_setting triclinic
_symmetry_space_group_name_Hall '-P 1'
_symmetry_space_group_name_H-M 'P -1'
_atom_sites_solution_hydrogens none
_atom_sites_solution_primary direct
_atom_sites_solution_secondary difmap
_audit_creation_method SHELXL-97
_cell_angle_alpha 68.289(2)
_cell_angle_beta 68.426(2)
_cell_angle_gamma 63.007(2)
_cell_formula_units_Z 2
_cell_length_a 19.5087(4)
_cell_length_b 19.8696(4)
_cell_length_c 24.1848(4)
_cell_measurement_reflns_used 32040
_cell_measurement_temperature 150(2)
_cell_measurement_theta_max 25.6
_cell_measurement_theta_min 2.80
_cell_volume 7531.5(3)
_computing_cell_refinement
;
CrysAlisPro, Oxford Diffraction Ltd.,
Version 1.171.34.44 (release 25-10-2010 CrysAlis171 .NET)
(compiled Oct 25 2010,18:11:34)
;
_computing_data_collection
;
CrysAlisPro, Oxford Diffraction Ltd.,
Version 1.171.34.44 (release 25-10-2010 CrysAlis171 .NET)
(compiled Oct 25 2010,18:11:34)
;
_computing_data_reduction
;
CrysAlisPro, Oxford Diffraction Ltd.,
Version 1.171.34.44 (release 25-10-2010 CrysAlis171 .NET)
(compiled Oct 25 2010,18:11:34)
;
_computing_molecular_graphics Diamond3
_computing_publication_material WinGX
_computing_structure_refinement 'SHELXL-97 (Sheldrick, 2008)'
_computing_structure_solution 'SHELXS-97 (Sheldrick, 2008)'
_diffrn_ambient_temperature 150(2)
_diffrn_detector_area_resol_mean 10.4383
_diffrn_measured_fraction_theta_full 0.998
_diffrn_measured_fraction_theta_max 0.998
_diffrn_measurement_device_type 'Oxford Gemini A Ultra'
_diffrn_measurement_method '\w and \p scans'
_diffrn_radiation_monochromator graphite
_diffrn_radiation_source 'fine-focus sealed tube'
_diffrn_radiation_type MoK\a
_diffrn_radiation_wavelength 0.71073
_diffrn_reflns_av_R_equivalents 0.0644
_diffrn_reflns_av_sigmaI/netI 0.0585
_diffrn_reflns_limit_h_max 23
_diffrn_reflns_limit_h_min -23
_diffrn_reflns_limit_k_max 24
_diffrn_reflns_limit_k_min -24
_diffrn_reflns_limit_l_max 29
_diffrn_reflns_limit_l_min -29
_diffrn_reflns_number 118008
_diffrn_reflns_theta_full 25.68
_diffrn_reflns_theta_max 25.68
_diffrn_reflns_theta_min 2.80
_diffrn_standards_decay_% none
_exptl_absorpt_coefficient_mu 24.401
_exptl_absorpt_correction_T_max 0.2456
_exptl_absorpt_correction_T_min 0.0965
_exptl_absorpt_correction_type analytical
_exptl_absorpt_process_details
;
CrysAlisPro, Oxford Diffraction Ltd.,
Version 1.171.34.44 (release 25-10-2010 CrysAlis171 .NET)
(compiled Oct 25 2010,18:11:34)
Analytical numeric absorption correction using a multifaceted crystal
            model based on expressions derived by R.C. Clark & J.S. Reid.
(Clark, R. C. & Reid, J. S. (1995). Acta Cryst. A51, 887-897)
;
_exptl_crystal_colour Pink
_exptl_crystal_density_diffrn 4.041
_exptl_crystal_density_meas ?
_exptl_crystal_description block
_exptl_crystal_F_000 8084
_exptl_crystal_size_max 0.18
_exptl_crystal_size_mid 0.14
_exptl_crystal_size_min 0.08
_refine_diff_density_max 2.76
_refine_diff_density_min -1.93
_refine_diff_density_rms 0.36
_refine_ls_extinction_coef none
_refine_ls_extinction_method none
_refine_ls_goodness_of_fit_ref 1.094
_refine_ls_hydrogen_treatment none
_refine_ls_matrix_type full
_refine_ls_number_parameters 1930
_refine_ls_number_reflns 28561
_refine_ls_number_restraints 0
_refine_ls_restrained_S_all 1.094
_refine_ls_R_factor_all 0.0714
_refine_ls_R_factor_gt 0.0500
_refine_ls_shift/su_max 0.003
_refine_ls_shift/su_mean 0.000
_refine_ls_structure_factor_coef Fsqd
_refine_ls_weighting_details 'calc w=1/[\s^2^(Fo^2^)+(0.0332P)^2^+312.0101P] where P=(Fo^2^+2Fc^2^)/3'
_refine_ls_weighting_scheme calc
_refine_ls_wR_factor_gt 0.1139
_refine_ls_wR_factor_ref 0.1247
_reflns_number_gt 21846
_reflns_number_total 28561
_reflns_threshold_expression >2\s(I)
_cod_data_source_file ic400542x_si_002.cif
_cod_data_source_block pms929a
_cod_depositor_comments
;
The following automatic conversions were performed:

'_exptl_crystal_density_meas' value 'none' was changed to '?' - the
value is perceived as not measured.

Automatic conversion script
Id: cif_fix_values 3008 2015-01-20 13:52:24Z robertas 
;
_cod_original_cell_volume 7531.5(2)
_cod_original_formula_sum 'H82 Ge3 K9 Li11 Mn8 O155 W30'
_cod_database_code 4335710

loop_
_symmetry_equiv_pos_as_xyz
'x, y, z'
'-x, -y, -z'

loop_
_atom_site_label
_atom_site_type_symbol
_atom_site_fract_x
_atom_site_fract_y
_atom_site_fract_z
_atom_site_U_iso_or_equiv
_atom_site_adp_type
_atom_site_occupancy
_atom_site_symmetry_multiplicity
_atom_site_calc_flag
_atom_site_refinement_flags
W1 W 0.46278(5) 0.41930(4) 0.91391(3) 0.02525(16) Uani 1 1 d .
W2 W 0.13867(4) 0.61751(4) 0.82813(3) 0.02162(15) Uani 1 1 d .
W3 W 0.68118(5) 0.37779(4) 0.83514(3) 0.02580(16) Uani 1 1 d .
W4 W 0.42461(4) 0.61028(4) 0.84561(3) 0.02245(16) Uani 1 1 d .
W5 W -0.05368(4) 0.68395(4) 0.90373(3) 0.02347(16) Uani 1 1 d .
W6 W 0.63859(4) 0.57145(4) 0.76832(3) 0.02438(16) Uani 1 1 d .
W7 W 0.22253(5) 0.92867(4) 0.93352(4) 0.02699(17) Uani 1 1 d .
W8 W -0.09979(5) 0.93588(4) 0.74016(3) 0.02681(17) Uani 1 1 d .
W9 W 0.39461(4) 0.59029(4) 0.65765(3) 0.02361(16) Uani 1 1 d .
W10 W -0.20321(4) 0.81606(5) 0.80880(3) 0.02704(17) Uani 1 1 d .
W11 W 0.73673(5) 0.43708(5) 0.68232(3) 0.02844(17) Uani 1 1 d .
W12 W -0.10347(5) 0.60546(5) 0.80910(3) 0.02801(17) Uani 1 1 d .
W13 W 0.11431(4) 0.85455(4) 0.65935(3) 0.02472(17) Uani 1 1 d .
W14 W 0.57429(5) 0.27833(4) 0.81351(3) 0.02648(17) Uani 1 1 d .
W15 W 0.32127(5) 1.05550(5) 0.60322(4) 0.03218(19) Uani 1 1 d .
W16 W 0.13899(5) 1.14179(5) 0.85412(4) 0.03320(19) Uani 1 1 d .
W17 W 0.06855(5) 0.78733(5) 0.57320(3) 0.02708(17) Uani 1 1 d .
W18 W 0.15156(4) 0.88649(4) 0.84774(3) 0.02133(15) Uani 1 1 d .
W19 W 0.06817(5) 1.09791(4) 0.76842(4) 0.02835(17) Uani 1 1 d .
W20 W 0.58781(5) 0.55383(5) 0.58597(3) 0.02627(17) Uani 1 1 d .
W21 W 0.43379(5) 0.37869(4) 0.73073(3) 0.02647(17) Uani 1 1 d .
W22 W -0.14765(5) 0.86919(5) 0.65447(3) 0.02846(18) Uani 1 1 d .
W23 W 0.47611(5) 0.90722(5) 0.77071(4) 0.03323(19) Uani 1 1 d .
W24 W 0.38979(4) 0.86554(4) 0.67761(3) 0.02543(16) Uani 1 1 d .
W25 W 0.62927(5) 0.33888(5) 0.66005(3) 0.02965(18) Uani 1 1 d .
W26 W -0.05075(5) 0.65892(5) 0.65499(4) 0.03061(18) Uani 1 1 d .
W27 W 0.40607(5) 1.09945(5) 0.69754(4) 0.0388(2) Uani 1 1 d .
W28 W 0.35399(5) 1.04489(5) 0.85152(4) 0.0375(2) Uani 1 1 d .
W29 W 0.09013(5) 0.53773(5) 0.73439(3) 0.02849(17) Uani 1 1 d .
W30 W 0.19103(5) 1.19946(5) 0.70018(4) 0.0373(2) Uani 1 1 d .
Mn1 Mn 0.33479(16) 0.51586(16) 0.82816(12) 0.0240(6) Uani 1 1 d .
Mn2 Mn 0.49432(16) 0.67447(16) 0.67537(12) 0.0241(6) Uani 1 1 d .
Mn3 Mn 0.34026(16) 0.80245(16) 0.84976(12) 0.0240(6) Uani 1 1 d .
Mn4 Mn 0.20154(16) 0.95870(16) 0.67621(12) 0.0250(6) Uani 1 1 d .
Mn5 Mn 0.19774(16) 0.66980(16) 0.65641(12) 0.0247(6) Uani 1 1 d .
Mn6 Mn 0.04403(16) 0.80231(16) 0.83077(12) 0.0241(6) Uani 1 1 d .
Mn7 Mn 0.32723(17) 0.79904(17) 0.58834(12) 0.0280(6) Uani 1 1 d .
Mn8 Mn 0.21042(16) 0.67498(15) 0.91724(12) 0.0221(6) Uani 1 1 d .
Ge1 Ge 0.00186(11) 0.73656(11) 0.73780(8) 0.0213(4) Uani 1 1 d .
Ge2 Ge 0.53078(11) 0.48080(10) 0.74991(8) 0.0200(4) Uani 1 1 d .
Ge3 Ge 0.27159(11) 0.99726(11) 0.76928(9) 0.0247(4) Uani 1 1 d .
K1 K 0.2693(2) 0.7372(2) 0.75276(17) 0.0241(8) Uani 1 1 d .
K2 K 0.2729(19) 1.264(2) 0.7923(14) 0.053(5) Uani 0.70 1 d P
K3 K 0.5451(4) 0.6960(4) 0.8816(3) 0.0316(16) Uani 0.60 1 d P
K4 K 0.7395(5) 0.1593(4) 0.8915(4) 0.0298(18) Uani 0.50 1 d P
K5 K -0.2736(3) 0.7441(3) 0.7219(2) 0.0433(12) Uani 1 1 d .
K6 K -0.0363(8) 1.0138(7) 0.5622(6) 0.048(3) Uani 0.40 1 d P
K7 K -0.0168(8) 1.0378(8) 0.9430(6) 0.049(3) Uani 0.40 1 d P
K7' K -0.093(2) 1.004(2) 0.9401(16) 0.077(9) Uiso 0.20 1 d P
K8 K 0.3087(9) 0.6004(8) 0.5118(6) 0.056(3) Uiso 0.40 1 d P
K9 K -0.3623(8) 0.9951(9) 0.7244(8) 0.063(4) Uani 0.40 1 d P
K10 K -0.1863(9) 0.8920(10) 0.9294(7) 0.066(4) Uani 0.40 1 d P
K11 K 0.0250(9) 1.3699(9) 0.7688(10) 0.081(5) Uani 0.40 1 d P
K12 K 0.5653(9) 0.9474(10) 0.5897(7) 0.067(4) Uani 0.40 1 d P
Li1 Li 0.390(3) 1.138(3) 0.939(2) 0.066(12) Uiso 1 1 d .
Li2 Li 0.619(3) 1.062(3) 0.985(2) 0.067(12) Uiso 1 1 d .
Li3 Li 0.162(3) 0.361(3) 0.927(2) 0.058(11) Uiso 1 1 d .
Li4 Li 0.385(2) 0.687(2) 0.9966(16) 0.039(8) Uiso 1 1 d .
Li5 Li 0.853(4) 0.286(4) 0.590(3) 0.098(18) Uiso 1 1 d .
Li6 Li -0.060(3) 0.500(3) 0.568(3) 0.082(15) Uiso 1 1 d .
Li7 Li 0.835(2) 0.174(2) 0.6165(16) 0.041(8) Uiso 1 1 d .
O1 O 0.4604(7) 0.5013(6) 0.8171(5) 0.021(3) Uani 1 1 d .
O2 O 0.1793(7) 0.8963(7) 0.7681(5) 0.024(3) Uani 1 1 d .
O3 O 0.0740(7) 0.7604(6) 0.6722(5) 0.019(2) Uani 1 1 d .
O4 O 0.3611(7) 0.8182(7) 0.7571(5) 0.026(3) Uani 1 1 d .
O5 O 0.5095(7) 0.5514(7) 0.6831(5) 0.022(3) Uani 1 1 d .
O6 O 0.1072(7) 0.8247(7) 0.7388(5) 0.025(3) Uani 1 1 d .
O7 O 0.2146(7) 0.5334(7) 0.8573(5) 0.022(3) Uani 1 1 d .
O8 O 0.3476(7) 0.5793(7) 0.7386(6) 0.025(3) Uani 1 1 d .
O9 O 0.3618(8) 0.4430(7) 0.9158(5) 0.030(3) Uani 1 1 d .
O10 O 0.2253(7) 0.7886(7) 0.8691(5) 0.025(3) Uani 1 1 d .
O11 O 0.3239(7) 0.6131(7) 0.8624(5) 0.026(3) Uani 1 1 d .
O12 O 0.6212(7) 0.4702(7) 0.7560(5) 0.023(3) Uani 1 1 d .
O13 O 0.5025(7) 0.3389(7) 0.8704(5) 0.028(3) Uani 1 1 d .
O14 O -0.0136(8) 0.5221(7) 0.7924(6) 0.030(3) Uiso 1 1 d .
O15 O 0.0265(7) 0.7128(7) 0.8069(5) 0.024(3) Uani 1 1 d .
O16 O 0.2488(7) 0.9257(7) 0.8336(5) 0.019(2) Uani 1 1 d .
O17 O 0.1858(7) 0.6464(6) 0.7495(5) 0.021(3) Uani 1 1 d .
O18 O 0.4739(8) 0.7926(7) 0.6468(6) 0.031(3) Uani 1 1 d .
O19 O 0.3178(7) 0.6125(7) 0.6241(5) 0.025(3) Uani 1 1 d .
O20 O 0.3146(7) 0.8611(7) 0.6517(6) 0.029(3) Uani 1 1 d .
O21 O 0.0241(8) 0.7070(8) 0.6058(6) 0.032(3) Uani 1 1 d .
O22 O 0.1444(7) 0.6906(7) 0.8540(5) 0.024(3) Uani 1 1 d .
O23 O 0.5954(7) 0.6381(7) 0.7054(5) 0.026(3) Uani 1 1 d .
O24 O 0.5654(7) 0.6527(7) 0.5868(5) 0.025(3) Uani 1 1 d .
O25 O 0.5393(7) 0.3936(6) 0.7410(5) 0.025(3) Uani 1 1 d .
O26 O 0.5360(8) 0.3277(8) 0.6684(6) 0.031(3) Uani 1 1 d .
O27 O 0.4319(7) 0.6589(7) 0.7670(5) 0.025(3) Uani 1 1 d .
O28 O 0.5437(7) 0.5792(7) 0.8283(6) 0.028(3) Uani 1 1 d .
O29 O 0.5965(8) 0.1845(7) 0.8600(6) 0.038(3) Uani 1 1 d .
O30 O -0.1190(8) 0.6202(7) 0.7269(6) 0.030(3) Uani 1 1 d .
O31 O 0.0519(8) 1.1500(8) 0.8347(6) 0.038(3) Uani 1 1 d .
O32 O 0.4460(7) 0.5184(7) 0.9197(5) 0.028(3) Uani 1 1 d .
O33 O 0.6523(8) 0.3076(7) 0.8162(6) 0.031(3) Uani 1 1 d .
O34 O 0.5804(8) 0.4044(7) 0.8850(5) 0.028(3) Uani 1 1 d .
O35 O -0.0335(8) 1.1314(8) 0.7757(7) 0.041(4) Uani 1 1 d .
O36 O 0.2929(7) 0.9766(7) 0.6996(5) 0.022(3) Uani 1 1 d .
O37 O -0.1383(7) 0.7675(7) 0.8661(6) 0.026(3) Uani 1 1 d .
O38 O 0.1567(7) 1.0417(7) 0.9014(6) 0.030(3) Uani 1 1 d .
O39 O 0.2391(8) 1.1377(7) 0.6430(6) 0.032(3) Uani 1 1 d .
O40 O -0.1695(8) 0.5609(8) 0.8550(6) 0.038(3) Uani 1 1 d .
O41 O 0.2923(7) 0.8291(7) 0.9381(6) 0.029(3) Uani 1 1 d .
O42 O 0.3917(7) 0.6885(7) 0.6436(5) 0.025(3) Uani 1 1 d .
O43 O 0.0652(8) 0.8634(7) 0.8733(5) 0.028(3) Uani 1 1 d .
O44 O -0.0265(7) 0.7520(7) 0.9147(5) 0.028(3) Uani 1 1 d .
O45 O -0.1977(7) 0.9133(7) 0.7970(6) 0.025(3) Uani 1 1 d .
O46 O 0.7392(8) 0.3098(7) 0.8854(6) 0.031(3) Uani 1 1 d .
O47 O -0.1053(7) 0.6502(7) 0.9771(5) 0.029(3) Uani 1 1 d .
O48 O 0.4014(7) 0.9557(7) 0.6041(6) 0.032(3) Uani 1 1 d .
O49 O -0.1548(7) 0.9537(7) 0.6742(6) 0.030(3) Uani 1 1 d .
O50 O 0.0480(7) 0.6038(7) 0.9023(5) 0.021(3) Uani 1 1 d .
O51 O 0.4860(7) 0.5728(7) 0.5822(5) 0.027(3) Uani 1 1 d .
O52 O -0.1749(7) 0.7158(7) 0.7999(5) 0.026(3) Uani 1 1 d .
O53 O 0.3045(7) 0.9720(8) 0.9012(6) 0.030(3) Uani 1 1 d .
O54 O 0.4265(8) 0.4714(7) 0.6726(5) 0.030(3) Uani 1 1 d .
O55 O 0.6024(8) 0.4390(8) 0.6122(5) 0.034(3) Uani 1 1 d .
O56 O -0.0124(7) 0.6577(7) 0.7342(5) 0.024(3) Uani 1 1 d .
O57 O 0.4527(9) 1.1630(9) 0.6526(8) 0.054(4) Uani 1 1 d .
O58 O 0.3694(7) 0.4197(7) 0.7947(5) 0.027(3) Uani 1 1 d .
O59 O 0.6408(8) 0.5521(9) 0.5109(6) 0.037(3) Uani 1 1 d .
O60 O 0.4046(7) 0.6840(7) 0.8801(5) 0.026(3) Uani 1 1 d .
O61 O 0.1911(8) 0.9331(8) 1.0102(6) 0.034(3) Uani 1 1 d .
O62 O 0.1375(7) 0.9396(7) 0.6344(6) 0.029(3) Uani 1 1 d .
O63 O -0.1255(8) 0.7609(8) 0.6619(6) 0.035(3) Uani 1 1 d .
O64 O 0.1402(7) 0.9070(7) 0.9281(5) 0.023(3) Uani 1 1 d .
O65 O -0.0718(7) 0.6219(7) 0.8644(5) 0.028(3) Uani 1 1 d .
O66 O 0.1685(8) 0.7184(7) 0.5673(6) 0.030(3) Uani 1 1 d .
O67 O 0.0925(8) 1.1918(7) 0.7133(6) 0.036(3) Uani 1 1 d .
O68 O 0.0896(8) 0.8678(8) 0.5804(6) 0.035(3) Uani 1 1 d .
O69 O 0.7357(7) 0.5183(8) 0.7082(5) 0.030(3) Uani 1 1 d .
O70 O -0.0472(8) 0.8530(7) 0.6054(6) 0.032(3) Uani 1 1 d .
O71 O 0.1035(7) 0.5518(7) 0.8014(6) 0.026(3) Uani 1 1 d .
O72 O 0.7634(7) 0.3677(8) 0.7567(6) 0.032(3) Uani 1 1 d .
O73 O 0.1898(7) 1.0865(7) 0.7709(6) 0.027(3) Uani 1 1 d .
O74 O 0.0937(8) 1.1977(8) 0.9086(7) 0.041(4) Uani 1 1 d .
O75 O 0.6748(8) 0.6266(8) 0.7833(6) 0.035(3) Uani 1 1 d .
O76 O 0.1418(8) 0.4403(8) 0.7396(6) 0.039(3) Uani 1 1 d .
O77 O 0.2130(8) 0.7832(7) 0.6377(5) 0.029(3) Uani 1 1 d .
O78 O 0.6929(8) 0.2848(8) 0.6068(5) 0.036(3) Uani 1 1 d .
O79 O -0.2304(7) 0.8570(8) 0.7306(6) 0.032(3) Uani 1 1 d .
O80 O 0.6406(8) 0.2555(7) 0.7367(5) 0.030(3) Uani 1 1 d .
O81 O 0.4882(8) 0.2818(7) 0.7897(6) 0.031(3) Uani 1 1 d .
O82 O 0.4691(8) 0.3645(8) 0.9878(6) 0.035(3) Uani 1 1 d .
O83 O -0.1340(8) 1.0357(7) 0.7339(6) 0.034(3) Uani 1 1 d .
O84 O 0.1522(8) 1.2252(7) 0.7790(7) 0.041(4) Uani 1 1 d .
O85 O 0.1090(7) 1.0557(7) 0.7046(6) 0.031(3) Uani 1 1 d .
O86 O 0.1571(7) 0.5813(7) 0.6764(5) 0.026(3) Uani 1 1 d .
O87 O 0.3921(7) 1.1135(8) 0.7788(7) 0.040(4) Uani 1 1 d .
O88 O 0.6727(7) 0.5106(8) 0.6272(6) 0.031(3) Uani 1 1 d .
O89 O 0.0884(7) 1.0057(7) 0.8273(6) 0.027(3) Uani 1 1 d .
O90 O 0.6929(7) 0.4684(7) 0.8285(5) 0.028(3) Uani 1 1 d .
O91 O 0.4321(7) 0.8417(7) 0.8268(7) 0.035(3) Uani 1 1 d .
O92 O 0.7026(7) 0.3643(7) 0.6786(5) 0.026(3) Uani 1 1 d .
O93 O 0.0619(8) 0.8195(8) 0.4970(6) 0.036(3) Uani 1 1 d .
O94 O -0.0064(7) 0.9181(7) 0.6799(5) 0.026(3) Uani 1 1 d .
O95 O 0.3548(7) 1.0073(7) 0.7731(6) 0.030(3) Uani 1 1 d .
O96 O 0.5761(7) 0.8530(9) 0.7667(7) 0.041(4) Uani 1 1 d .
O97 O -0.2963(8) 0.8306(8) 0.8582(6) 0.037(3) Uani 1 1 d .
O98 O 0.4524(8) 0.9634(8) 0.8339(6) 0.038(3) Uani 1 1 d .
O99 O -0.2075(8) 0.9153(8) 0.6029(6) 0.041(4) Uani 1 1 d .
O100 O -0.0884(7) 0.8170(7) 0.7370(5) 0.028(3) Uani 1 1 d .
O101 O 0.2513(8) 1.1176(8) 0.8458(6) 0.038(3) Uani 1 1 d .
O102 O 0.0332(8) 0.5625(8) 0.6702(5) 0.032(3) Uani 1 1 d .
O103 O 0.1738(9) 1.2926(8) 0.6536(7) 0.050(4) Uani 1 1 d .
O104 O 0.4928(8) 1.0098(8) 0.7127(7) 0.043(4) Uani 1 1 d .
O105 O 0.3540(8) 1.1071(8) 0.5306(6) 0.040(3) Uani 1 1 d .
O106 O 0.2955(9) 1.1697(7) 0.7077(7) 0.040(4) Uani 1 1 d .
O107 O 0.4568(8) 0.8993(7) 0.7045(6) 0.029(3) Uani 1 1 d .
O108 O -0.0758(9) 0.6438(9) 0.6006(6) 0.043(4) Uani 1 1 d .
O109 O 0.3775(9) 0.3433(8) 0.7166(6) 0.042(4) Uani 1 1 d .
O110 O 0.8291(8) 0.4155(9) 0.6344(6) 0.038(3) Uani 1 1 d .
O111 O -0.0560(8) 0.8942(8) 0.8033(6) 0.032(3) Uani 1 1 d .
O112 O 0.2507(8) 1.0307(7) 0.5930(6) 0.032(3) Uani 1 1 d .
O113 O 0.3688(9) 1.0679(9) 0.9074(7) 0.045(4) Uani 1 1 d .
O114 O 0.3875(8) 1.0707(8) 0.6426(7) 0.037(3) Uani 1 1 d .
O115 O 0.2918(8) 0.9194(8) 0.5291(6) 0.039(3) Uani 1 1 d .
O116 O 0.4493(8) 0.7835(8) 0.5266(6) 0.036(3) Uani 1 1 d .
O117 O 0.3094(10) 0.7667(10) 0.5155(6) 0.053(5) Uani 1 1 d .
O118 O 0.2488(8) 0.6863(8) 0.9885(6) 0.038(3) Uani 1 1 d .
O119 O 0.2239(8) 0.5539(7) 0.9775(6) 0.036(3) Uani 1 1 d .
O120 O 0.0880(7) 0.7088(7) 0.9773(6) 0.029(3) Uani 1 1 d .
O122 O 0.1883(11) 1.2550(10) 0.9274(9) 0.067(5) Uani 1 1 d .
O123 O 0.0944(8) 0.5109(8) 1.0059(6) 0.036(3) Uani 1 1 d .
O124 O 0.4849(9) 0.9128(8) 0.4974(7) 0.044(4) Uani 1 1 d .
O125 O -0.1336(11) 0.4748(9) 0.7513(9) 0.062(5) Uani 1 1 d .
O126 O 0.2229(11) 1.3884(11) 0.8359(7) 0.063(5) Uani 1 1 d .
O127 O 0.0949(11) 0.8098(9) 1.0378(8) 0.060(5) Uani 1 1 d .
O128 O -0.0144(11) 1.0926(11) 0.6471(8) 0.066(5) Uani 1 1 d .
O129 O 0.5235(10) 0.1446(10) 0.7664(11) 0.083(7) Uani 1 1 d .
O130 O 0.3696(11) 0.2378(11) 0.8792(9) 0.075(6) Uani 1 1 d .
O131 O -0.0898(10) 1.2878(10) 0.8298(9) 0.069(5) Uani 1 1 d .
O132 O -0.1021(9) 1.0235(9) 0.8583(6) 0.046(4) Uani 1 1 d .
O133 O -0.2081(13) 0.4335(12) 0.8975(7) 0.060(6) Uani 1 1 d .
O134 O -0.0688(9) 0.8938(8) 0.9698(7) 0.044(4) Uani 1 1 d .
O135 O -0.3684(11) 1.0473(13) 0.5911(7) 0.065(6) Uani 0.90 1 d P
O136 O 0.2602(10) 0.3573(11) 0.9458(9) 0.067(5) Uani 1 1 d .
O137 O 0.0552(9) 0.4431(8) 0.9089(6) 0.039(3) Uani 1 1 d .
O138 O -0.3768(13) 0.7834(12) 0.6554(13) 0.061(8) Uani 0.70 1 d P
O139 O 0.3782(12) 0.5562(13) 1.0259(9) 0.059(6) Uani 0.80 1 d P
O140 O 0.0987(13) 1.0756(13) 0.5287(9) 0.064(6) Uani 0.80 1 d P
O141 O 0.270(5) 1.271(5) 0.776(4) 0.06(2) Uani 0.70 1 d P
O142 O 0.3023(14) 1.1580(15) 1.0114(10) 0.044(7) Uani 0.60 1 d P
O143 O -0.0335(15) 1.3240(14) 0.6915(13) 0.050(7) Uani 0.60 1 d P
O144 O 0.7739(12) 0.6365(14) 0.6164(13) 0.100(11) Uani 0.80 1 d P
O145 O -0.0300(18) 1.3650(15) 0.9016(10) 0.055(8) Uani 0.60 1 d P
O146 O -0.1914(15) 1.2006(15) 0.7535(15) 0.077(9) Uani 0.70 1 d P
O147 O 0.2989(13) 0.4664(13) 0.6205(9) 0.066(7) Uani 0.80 1 d P
O148 O 0.6588(15) 0.7390(15) 0.5417(12) 0.053(8) Uani 0.60 1 d P
O149 O 0.3877(16) 0.7777(13) 1.0155(12) 0.049(7) Uani 0.60 1 d P
O150 O 0.1696(18) 0.9436(17) 0.4824(13) 0.044(7) Uiso 0.50 1 d P
O151 O 0.2079(15) 1.4167(15) 0.5831(11) 0.063(7) Uiso 0.70 1 d P
O152 O -0.2421(14) 0.8280(19) 0.5524(13) 0.080(9) Uani 0.70 1 d P
O153 O -0.2693(17) 1.0813(15) 0.6178(12) 0.062(8) Uani 0.60 1 d P
O154 O 0.5941(14) 1.1854(13) 0.6283(10) 0.066(6) Uiso 0.80 1 d P
O155 O 0.7397(14) 0.0491(13) 0.8629(10) 0.038(5) Uiso 0.60 1 d P
O157 O 0.6744(16) 0.5696(16) 0.9168(12) 0.055(7) Uiso 0.60 1 d P
O158 O 0.1093(17) 1.1832(16) 0.5769(12) 0.056(7) Uiso 0.60 1 d P
O159 O 0.4597(17) 0.4563(17) 0.5528(13) 0.060(7) Uiso 0.60 1 d P
O160 O 0.044(2) 0.4515(19) 0.6230(15) 0.056(8) Uiso 0.50 1 d P
O161 O 0.500(2) 1.067(2) 0.9447(15) 0.058(9) Uiso 0.50 1 d P
O162 O 0.576(2) 0.976(2) 0.8612(18) 0.053(10) Uiso 0.40 1 d P
O163 O 0.699(2) 0.678(2) 0.9412(18) 0.052(10) Uiso 0.40 1 d P
O164 O 0.442(2) 0.220(2) 0.9753(18) 0.050(10) Uiso 0.40 1 d P
O165 O -0.168(4) 0.397(4) 0.900(3) 0.048(18) Uiso 0.30 1 d P
O166 O 0.339(3) 1.290(3) 0.5676(19) 0.060(11) Uiso 0.40 1 d P
O167 O -0.296(3) 1.111(3) 0.726(2) 0.045(12) Uiso 0.30 1 d P
O169 O 0.692(3) 0.080(3) 0.780(3) 0.058(15) Uiso 0.30 1 d P
O170 O 0.194(3) 1.444(3) 0.485(2) 0.049(13) Uiso 0.30 1 d P
O172 O 0.164(2) 1.577(2) 0.5458(17) 0.067(10) Uiso 0.50 1 d P
O173 O 0.537(3) 0.837(3) 0.907(2) 0.035(10) Uiso 0.30 1 d P
O174 O 0.696(4) 0.031(3) 0.931(3) 0.062(15) Uiso 0.30 1 d P

loop_
_atom_site_aniso_label
_atom_site_aniso_U_11
_atom_site_aniso_U_22
_atom_site_aniso_U_33
_atom_site_aniso_U_23
_atom_site_aniso_U_13
_atom_site_aniso_U_12
W1 0.0275(4) 0.0202(4) 0.0222(4) -0.0023(3) -0.0061(3) -0.0060(3)
W2 0.0217(4) 0.0206(4) 0.0224(3) -0.0002(3) -0.0075(3) -0.0100(3)
W3 0.0254(4) 0.0262(4) 0.0268(4) -0.0084(3) -0.0112(3) -0.0050(3)
W4 0.0235(4) 0.0196(4) 0.0221(3) -0.0042(3) -0.0065(3) -0.0061(3)
W5 0.0231(4) 0.0231(4) 0.0237(4) -0.0010(3) -0.0063(3) -0.0112(3)
W6 0.0242(4) 0.0270(4) 0.0241(4) -0.0061(3) -0.0078(3) -0.0098(3)
W7 0.0230(4) 0.0267(4) 0.0362(4) -0.0128(3) -0.0110(3) -0.0062(3)
W8 0.0256(4) 0.0228(4) 0.0340(4) 0.0000(3) -0.0149(3) -0.0100(3)
W9 0.0233(4) 0.0265(4) 0.0220(4) -0.0020(3) -0.0078(3) -0.0113(3)
W10 0.0226(4) 0.0284(4) 0.0313(4) -0.0015(3) -0.0096(3) -0.0124(3)
W11 0.0228(4) 0.0374(5) 0.0262(4) -0.0136(3) -0.0064(3) -0.0070(4)
W12 0.0290(4) 0.0285(4) 0.0324(4) -0.0016(3) -0.0089(3) -0.0189(4)
W13 0.0244(4) 0.0234(4) 0.0287(4) 0.0037(3) -0.0123(3) -0.0141(3)
W14 0.0284(4) 0.0213(4) 0.0299(4) -0.0067(3) -0.0114(3) -0.0054(3)
W15 0.0256(4) 0.0262(4) 0.0388(4) 0.0030(3) -0.0052(3) -0.0151(4)
W16 0.0236(4) 0.0238(4) 0.0546(5) -0.0135(4) -0.0089(4) -0.0081(4)
W17 0.0273(4) 0.0316(4) 0.0245(4) 0.0014(3) -0.0108(3) -0.0156(4)
W18 0.0203(4) 0.0199(4) 0.0259(4) -0.0034(3) -0.0079(3) -0.0090(3)
W19 0.0212(4) 0.0209(4) 0.0394(4) -0.0021(3) -0.0085(3) -0.0080(3)
W20 0.0260(4) 0.0343(4) 0.0204(4) -0.0068(3) -0.0057(3) -0.0126(4)
W21 0.0280(4) 0.0239(4) 0.0298(4) -0.0066(3) -0.0098(3) -0.0092(3)
W22 0.0253(4) 0.0323(4) 0.0314(4) 0.0006(3) -0.0136(3) -0.0148(4)
W23 0.0214(4) 0.0330(5) 0.0529(5) -0.0163(4) -0.0084(4) -0.0123(4)
W24 0.0208(4) 0.0234(4) 0.0311(4) -0.0015(3) -0.0068(3) -0.0110(3)
W25 0.0294(4) 0.0326(4) 0.0289(4) -0.0137(3) -0.0093(3) -0.0065(4)
W26 0.0347(5) 0.0361(5) 0.0319(4) -0.0056(3) -0.0111(3) -0.0217(4)
W27 0.0254(4) 0.0308(5) 0.0645(6) -0.0143(4) -0.0044(4) -0.0169(4)
W28 0.0259(4) 0.0351(5) 0.0635(6) -0.0226(4) -0.0124(4) -0.0116(4)
W29 0.0323(4) 0.0290(4) 0.0307(4) -0.0050(3) -0.0068(3) -0.0190(4)
W30 0.0259(4) 0.0210(4) 0.0587(6) -0.0030(4) -0.0072(4) -0.0112(4)
Mn1 0.0247(15) 0.0221(14) 0.0245(14) -0.0027(11) -0.0062(11) -0.0102(12)
Mn2 0.0266(15) 0.0250(15) 0.0215(13) -0.0015(11) -0.0081(11) -0.0115(13)
Mn3 0.0232(15) 0.0210(14) 0.0290(14) -0.0060(11) -0.0089(12) -0.0072(12)
Mn4 0.0220(15) 0.0240(15) 0.0276(14) 0.0012(11) -0.0078(12) -0.0118(13)
Mn5 0.0246(15) 0.0253(15) 0.0259(14) 0.0005(11) -0.0110(12) -0.0119(13)
Mn6 0.0256(15) 0.0218(14) 0.0292(14) -0.0006(11) -0.0117(12) -0.0127(13)
Mn7 0.0279(16) 0.0332(16) 0.0239(14) 0.0029(12) -0.0091(12) -0.0176(14)
Mn8 0.0227(14) 0.0211(14) 0.0217(13) -0.0019(11) -0.0076(11) -0.0082(12)
Ge1 0.0196(9) 0.0212(10) 0.0253(9) -0.0003(7) -0.0085(8) -0.0112(8)
Ge2 0.0196(9) 0.0207(9) 0.0193(9) -0.0054(7) -0.0059(7) -0.0057(8)
Ge3 0.0178(9) 0.0197(10) 0.0386(11) -0.0064(8) -0.0069(8) -0.0090(8)
K1 0.025(2) 0.021(2) 0.0244(19) -0.0026(15) -0.0062(16) -0.0087(17)
K2 0.045(7) 0.062(8) 0.067(10) -0.025(7) 0.004(7) -0.038(6)
K3 0.019(3) 0.045(4) 0.031(4) -0.014(3) -0.010(3) -0.006(3)
K4 0.037(5) 0.015(4) 0.041(5) 0.002(3) -0.026(4) -0.006(4)
K5 0.036(3) 0.044(3) 0.060(3) -0.010(2) -0.016(2) -0.022(2)
K6 0.046(8) 0.038(7) 0.061(8) -0.003(6) -0.016(6) -0.021(6)
K7 0.041(7) 0.043(7) 0.065(8) -0.017(6) -0.019(6) -0.007(6)
K9 0.040(8) 0.052(9) 0.103(12) -0.029(8) -0.020(8) -0.011(7)
K10 0.051(9) 0.075(11) 0.069(10) -0.031(8) 0.002(7) -0.024(8)
K11 0.055(9) 0.057(10) 0.150(17) -0.056(11) -0.008(10) -0.026(8)
K12 0.062(10) 0.073(11) 0.070(10) 0.000(8) -0.022(8) -0.038(9)
O1 0.022(6) 0.018(6) 0.020(6) -0.008(5) 0.000(5) -0.006(5)
O2 0.023(7) 0.027(7) 0.026(6) -0.009(5) -0.002(5) -0.013(6)
O3 0.018(6) 0.017(6) 0.028(6) 0.002(5) -0.010(5) -0.013(5)
O4 0.022(7) 0.022(7) 0.025(6) -0.002(5) -0.006(5) -0.005(6)
O5 0.027(7) 0.025(7) 0.018(6) -0.007(5) -0.005(5) -0.011(6)
O6 0.022(7) 0.025(7) 0.030(7) 0.001(5) -0.014(5) -0.010(6)
O7 0.022(7) 0.019(6) 0.026(6) -0.001(5) -0.003(5) -0.013(6)
O8 0.027(7) 0.020(7) 0.035(7) -0.012(5) -0.007(6) -0.010(6)
O9 0.039(8) 0.021(7) 0.025(7) 0.002(5) -0.003(6) -0.016(6)
O10 0.022(7) 0.023(7) 0.027(6) -0.006(5) -0.013(5) 0.000(6)
O11 0.033(7) 0.022(7) 0.024(6) 0.002(5) -0.011(6) -0.015(6)
O12 0.021(6) 0.023(7) 0.019(6) 0.001(5) -0.011(5) -0.004(6)
O13 0.031(7) 0.031(7) 0.021(6) -0.007(5) -0.005(5) -0.011(6)
O15 0.025(7) 0.025(7) 0.027(6) -0.004(5) -0.011(5) -0.013(6)
O16 0.020(6) 0.023(6) 0.022(6) -0.005(5) -0.003(5) -0.016(5)
O17 0.026(7) 0.014(6) 0.027(6) 0.002(5) -0.008(5) -0.015(5)
O18 0.038(8) 0.025(7) 0.040(8) 0.000(6) -0.018(6) -0.018(7)
O19 0.022(7) 0.037(8) 0.016(6) -0.007(5) -0.009(5) -0.009(6)
O20 0.022(7) 0.025(7) 0.034(7) -0.004(6) -0.006(6) -0.005(6)
O21 0.041(8) 0.037(8) 0.033(7) -0.004(6) -0.020(6) -0.022(7)
O22 0.017(6) 0.028(7) 0.024(6) -0.012(5) 0.002(5) -0.005(6)
O23 0.025(7) 0.031(7) 0.022(6) -0.002(5) -0.003(5) -0.014(6)
O24 0.024(7) 0.030(7) 0.030(7) -0.013(5) -0.005(5) -0.014(6)
O25 0.030(7) 0.011(6) 0.030(7) -0.006(5) -0.010(6) -0.001(6)
O26 0.035(8) 0.033(8) 0.029(7) -0.011(6) -0.008(6) -0.010(7)
O27 0.029(7) 0.025(7) 0.020(6) 0.000(5) -0.010(5) -0.011(6)
O28 0.024(7) 0.027(7) 0.033(7) -0.009(6) -0.011(6) -0.006(6)
O29 0.036(8) 0.021(7) 0.047(8) -0.004(6) -0.016(7) -0.001(6)
O30 0.032(8) 0.032(7) 0.035(7) -0.005(6) -0.014(6) -0.018(6)
O31 0.032(8) 0.036(8) 0.045(8) -0.020(7) 0.002(6) -0.013(7)
O32 0.033(7) 0.027(7) 0.018(6) -0.002(5) 0.000(5) -0.014(6)
O33 0.030(7) 0.024(7) 0.033(7) -0.004(6) -0.018(6) 0.001(6)
O34 0.040(8) 0.023(7) 0.026(7) -0.002(5) -0.018(6) -0.011(6)
O35 0.024(7) 0.030(8) 0.053(9) 0.002(7) -0.007(7) -0.007(7)
O36 0.018(6) 0.023(7) 0.028(6) -0.001(5) -0.005(5) -0.013(6)
O37 0.024(7) 0.026(7) 0.035(7) -0.007(5) -0.006(6) -0.018(6)
O38 0.021(7) 0.026(7) 0.047(8) -0.016(6) -0.005(6) -0.010(6)
O39 0.028(7) 0.021(7) 0.033(7) 0.007(6) -0.004(6) -0.010(6)
O40 0.041(9) 0.035(8) 0.052(9) -0.001(7) -0.019(7) -0.028(7)
O41 0.018(7) 0.028(7) 0.037(7) -0.009(6) -0.012(6) 0.000(6)
O42 0.030(7) 0.031(7) 0.022(6) -0.001(5) -0.011(5) -0.018(6)
O43 0.038(8) 0.020(7) 0.027(7) 0.003(5) -0.005(6) -0.019(6)
O44 0.023(7) 0.032(7) 0.029(7) -0.003(6) -0.007(6) -0.012(6)
O45 0.020(7) 0.021(7) 0.039(7) -0.009(5) -0.013(6) -0.005(6)
O46 0.030(7) 0.029(7) 0.031(7) -0.007(6) -0.014(6) -0.003(6)
O47 0.025(7) 0.032(7) 0.024(6) 0.007(5) -0.003(5) -0.019(6)
O48 0.021(7) 0.032(8) 0.035(7) 0.001(6) -0.002(6) -0.015(6)
O49 0.025(7) 0.033(8) 0.034(7) 0.002(6) -0.011(6) -0.017(6)
O50 0.025(7) 0.022(6) 0.008(5) 0.002(5) -0.001(5) -0.010(6)
O51 0.028(7) 0.030(7) 0.027(7) -0.004(5) -0.009(6) -0.013(6)
O52 0.028(7) 0.032(7) 0.030(7) -0.004(5) -0.009(5) -0.022(6)
O53 0.021(7) 0.042(8) 0.038(7) -0.021(6) -0.008(6) -0.011(6)
O54 0.030(7) 0.030(7) 0.028(7) -0.004(6) -0.010(6) -0.010(6)
O55 0.053(9) 0.038(8) 0.019(6) -0.008(6) -0.016(6) -0.017(7)
O56 0.023(7) 0.031(7) 0.022(6) -0.006(5) -0.009(5) -0.011(6)
O57 0.029(8) 0.042(9) 0.098(13) -0.021(9) -0.011(8) -0.020(8)
O58 0.029(7) 0.031(7) 0.031(7) -0.009(6) -0.009(6) -0.017(6)
O59 0.037(8) 0.060(10) 0.027(7) -0.017(7) -0.008(6) -0.024(8)
O60 0.025(7) 0.024(7) 0.027(7) -0.012(5) -0.001(5) -0.006(6)
O61 0.026(7) 0.033(8) 0.044(8) -0.022(6) -0.018(6) 0.007(6)
O62 0.025(7) 0.022(7) 0.046(8) 0.003(6) -0.013(6) -0.020(6)
O63 0.044(9) 0.040(8) 0.029(7) 0.001(6) -0.013(6) -0.027(7)
O64 0.029(7) 0.021(6) 0.023(6) -0.009(5) -0.004(5) -0.010(6)
O65 0.028(7) 0.032(7) 0.030(7) -0.009(6) -0.003(6) -0.020(6)
O66 0.036(8) 0.024(7) 0.032(7) -0.005(6) -0.008(6) -0.016(6)
O67 0.030(8) 0.015(7) 0.049(8) 0.006(6) -0.006(6) -0.011(6)
O68 0.030(8) 0.039(8) 0.030(7) 0.007(6) -0.011(6) -0.017(7)
O69 0.028(7) 0.046(8) 0.021(6) -0.017(6) -0.004(5) -0.012(7)
O70 0.037(8) 0.035(8) 0.033(7) 0.005(6) -0.018(6) -0.024(7)
O71 0.021(7) 0.025(7) 0.034(7) -0.004(5) -0.008(6) -0.013(6)
O72 0.025(7) 0.044(8) 0.031(7) -0.016(6) -0.007(6) -0.011(7)
O73 0.030(7) 0.019(6) 0.035(7) -0.001(5) -0.012(6) -0.014(6)
O74 0.032(8) 0.038(9) 0.062(10) -0.030(7) -0.002(7) -0.015(7)
O75 0.033(8) 0.047(9) 0.026(7) -0.008(6) -0.004(6) -0.020(7)
O76 0.041(9) 0.044(9) 0.039(8) -0.012(7) -0.008(7) -0.020(8)
O77 0.040(8) 0.023(7) 0.024(6) 0.007(5) -0.011(6) -0.019(6)
O78 0.038(8) 0.057(10) 0.022(7) -0.021(6) -0.006(6) -0.019(7)
O79 0.024(7) 0.034(8) 0.038(8) -0.004(6) -0.010(6) -0.013(6)
O80 0.042(8) 0.025(7) 0.023(6) -0.012(5) -0.014(6) -0.003(6)
O81 0.032(8) 0.019(7) 0.039(8) -0.001(6) -0.020(6) -0.002(6)
O82 0.036(8) 0.027(7) 0.038(8) -0.012(6) -0.010(6) -0.005(7)
O83 0.031(8) 0.021(7) 0.048(8) -0.009(6) -0.009(6) -0.007(6)
O84 0.035(8) 0.015(7) 0.071(10) -0.002(7) -0.010(7) -0.015(6)
O85 0.021(7) 0.028(7) 0.041(8) 0.000(6) -0.008(6) -0.013(6)
O86 0.021(7) 0.029(7) 0.029(7) -0.003(5) -0.007(5) -0.012(6)
O87 0.017(7) 0.027(8) 0.080(11) -0.024(7) -0.004(7) -0.009(6)
O88 0.024(7) 0.045(8) 0.027(7) -0.021(6) 0.003(5) -0.012(7)
O89 0.021(7) 0.024(7) 0.040(7) -0.002(6) -0.009(6) -0.014(6)
O90 0.028(7) 0.024(7) 0.029(7) -0.007(5) -0.015(6) 0.000(6)
O91 0.023(7) 0.028(7) 0.060(9) -0.015(7) -0.006(6) -0.015(6)
O92 0.017(6) 0.033(7) 0.023(6) -0.002(5) -0.009(5) -0.006(6)
O93 0.039(8) 0.043(9) 0.030(7) 0.004(6) -0.012(6) -0.026(7)
O94 0.021(7) 0.023(7) 0.034(7) 0.003(5) -0.014(6) -0.009(6)
O95 0.023(7) 0.028(7) 0.046(8) -0.009(6) -0.007(6) -0.016(6)
O96 0.012(7) 0.048(9) 0.053(9) -0.018(7) 0.003(6) -0.007(7)
O97 0.022(7) 0.043(9) 0.046(8) -0.003(7) -0.008(6) -0.016(7)
O98 0.034(8) 0.042(9) 0.052(9) -0.023(7) -0.012(7) -0.014(7)
O99 0.036(8) 0.042(9) 0.043(8) 0.004(7) -0.015(7) -0.021(7)
O100 0.024(7) 0.032(7) 0.030(7) 0.003(6) -0.013(6) -0.015(6)
O101 0.034(8) 0.033(8) 0.049(9) -0.009(7) -0.007(7) -0.017(7)
O102 0.035(8) 0.052(9) 0.027(7) -0.016(6) -0.004(6) -0.028(7)
O103 0.045(9) 0.030(8) 0.063(10) 0.005(7) -0.007(8) -0.019(8)
O104 0.027(8) 0.035(8) 0.075(11) -0.021(8) -0.003(7) -0.020(7)
O105 0.032(8) 0.035(8) 0.042(8) -0.005(6) 0.001(6) -0.016(7)
O106 0.045(9) 0.022(7) 0.064(10) -0.007(7) -0.017(8) -0.020(7)
O107 0.033(8) 0.022(7) 0.038(7) -0.004(6) -0.007(6) -0.018(6)
O108 0.044(9) 0.051(10) 0.043(8) -0.015(7) -0.018(7) -0.014(8)
O109 0.045(9) 0.039(9) 0.044(8) -0.010(7) -0.006(7) -0.020(8)
O110 0.037(8) 0.058(10) 0.033(7) -0.017(7) -0.011(6) -0.022(8)
O111 0.028(7) 0.038(8) 0.031(7) -0.007(6) -0.008(6) -0.014(7)
O112 0.040(8) 0.021(7) 0.028(7) 0.006(5) -0.009(6) -0.014(6)
O113 0.038(9) 0.050(10) 0.068(10) -0.027(8) -0.014(8) -0.022(8)
O114 0.029(8) 0.028(8) 0.058(9) -0.005(7) -0.018(7) -0.013(7)
O115 0.040(9) 0.047(9) 0.021(7) 0.011(6) -0.013(6) -0.020(7)
O116 0.034(8) 0.050(9) 0.027(7) 0.003(6) -0.010(6) -0.026(7)
O117 0.081(12) 0.078(12) 0.027(7) 0.002(7) -0.022(8) -0.057(11)
O118 0.040(8) 0.039(8) 0.028(7) -0.010(6) -0.015(6) -0.004(7)
O119 0.044(9) 0.020(7) 0.027(7) -0.008(6) 0.003(6) -0.005(7)
O120 0.029(7) 0.024(7) 0.034(7) -0.009(6) -0.004(6) -0.010(6)
O122 0.057(12) 0.060(12) 0.097(14) -0.026(10) -0.021(10) -0.025(10)
O123 0.045(9) 0.034(8) 0.030(7) 0.002(6) -0.011(6) -0.022(7)
O124 0.055(10) 0.032(8) 0.047(9) -0.008(7) -0.005(7) -0.025(8)
O125 0.068(12) 0.039(10) 0.091(13) -0.013(9) -0.055(11) -0.004(9)
O126 0.066(12) 0.086(14) 0.046(10) -0.017(9) -0.015(9) -0.033(11)
O127 0.069(12) 0.044(10) 0.071(12) -0.024(9) -0.013(10) -0.020(9)
O128 0.066(12) 0.073(13) 0.065(12) -0.024(10) -0.010(10) -0.030(11)
O129 0.037(10) 0.049(11) 0.19(2) -0.062(13) -0.029(12) -0.008(9)
O130 0.059(12) 0.055(12) 0.088(14) -0.013(10) 0.003(10) -0.020(10)
O131 0.051(11) 0.042(10) 0.105(15) -0.022(10) -0.017(10) -0.008(9)
O132 0.050(10) 0.060(10) 0.038(8) -0.010(7) -0.004(7) -0.035(9)
O133 0.100(16) 0.089(15) 0.034(9) 0.032(9) -0.043(10) -0.088(15)
O134 0.041(9) 0.040(9) 0.054(9) -0.011(7) -0.016(7) -0.016(8)
O135 0.062(13) 0.121(18) 0.030(9) -0.035(10) 0.014(9) -0.057(13)
O136 0.051(11) 0.066(12) 0.089(14) -0.026(10) 0.006(10) -0.038(10)
O137 0.044(9) 0.039(8) 0.044(8) -0.004(7) -0.014(7) -0.024(7)
O138 0.049(14) 0.026(11) 0.13(2) -0.004(13) -0.068(16) -0.011(11)
O139 0.054(13) 0.069(15) 0.041(11) -0.030(10) -0.021(10) 0.009(11)
O140 0.060(14) 0.075(16) 0.036(11) 0.016(10) -0.009(10) -0.031(13)
O141 0.04(2) 0.06(4) 0.10(6) -0.07(4) 0.00(3) -0.01(2)
O142 0.048(15) 0.063(17) 0.034(13) -0.022(12) 0.021(11) -0.047(14)
O143 0.045(16) 0.032(14) 0.09(2) -0.018(13) -0.055(15) 0.010(12)
O144 0.027(12) 0.064(16) 0.12(2) 0.062(15) -0.023(13) -0.010(11)
O145 0.11(2) 0.059(17) 0.035(13) 0.024(12) -0.037(15) -0.075(18)
O146 0.048(15) 0.058(17) 0.15(3) -0.060(18) -0.058(17) 0.013(13)
O147 0.068(15) 0.066(15) 0.045(12) -0.034(11) -0.042(11) 0.029(12)
O148 0.048(16) 0.054(17) 0.065(17) 0.023(13) -0.025(14) -0.047(15)
O149 0.061(17) 0.030(13) 0.073(18) -0.003(12) -0.061(15) -0.004(13)
O152 0.040(15) 0.14(3) 0.11(2) -0.08(2) -0.023(14) -0.032(17)
O153 0.07(2) 0.037(15) 0.054(17) -0.007(13) -0.047(15) 0.023(14)

loop_
_atom_type_symbol
_atom_type_description
_atom_type_scat_dispersion_real
_atom_type_scat_dispersion_imag
_atom_type_scat_source
W W -0.8490 6.8722 'International Tables Vol C Tables 4.2.6.8 and 6.1.1.4'
Mn Mn 0.3368 0.7283 'International Tables Vol C Tables 4.2.6.8 and 6.1.1.4'
Ge Ge 0.1547 1.8001 'International Tables Vol C Tables 4.2.6.8 and 6.1.1.4'
K K 0.2009 0.2494 'International Tables Vol C Tables 4.2.6.8 and 6.1.1.4'
Li Li -0.0003 0.0001 'International Tables Vol C Tables 4.2.6.8 and 6.1.1.4'
O O 0.0106 0.0060 'International Tables Vol C Tables 4.2.6.8 and 6.1.1.4'
H H 0.0000 0.0000 'International Tables Vol C Tables 4.2.6.8 and 6.1.1.4'

loop_
_geom_angle_atom_site_label_1
_geom_angle_atom_site_label_2
_geom_angle_atom_site_label_3
_geom_angle
_geom_angle_site_symmetry_1
_geom_angle_site_symmetry_3
O82 W1 O9 102.6(6) . .
O82 W1 O32 101.0(6) . .
O9 W1 O32 95.1(5) . .
O82 W1 O13 101.8(6) . .
O9 W1 O13 92.7(5) . .
O32 W1 O13 153.6(5) . .
O82 W1 O34 93.7(6) . .
O9 W1 O34 163.3(5) . .
O32 W1 O34 85.0(5) . .
O13 W1 O34 80.4(5) . .
O82 W1 O1 173.2(5) . .
O9 W1 O1 81.6(5) . .
O32 W1 O1 73.1(4) . .
O13 W1 O1 83.2(4) . .
O34 W1 O1 82.4(4) . .
O7 W2 O17 103.2(5) . .
O7 W2 O22 100.0(5) . .
O17 W2 O22 96.6(5) . .
O7 W2 O50 96.4(5) . .
O17 W2 O50 157.2(5) . .
O22 W2 O50 91.3(5) . .
O7 W2 O71 91.8(5) . .
O17 W2 O71 87.4(5) . .
O22 W2 O71 166.2(5) . .
O50 W2 O71 80.4(5) . .
O7 W2 O15 168.4(5) . .
O17 W2 O15 87.3(5) . .
O22 W2 O15 83.4(5) . .
O50 W2 O15 72.3(4) . .
O71 W2 O15 83.7(4) . .
O7 W2 K1 93.5(3) . .
O17 W2 K1 49.7(3) . .
O22 W2 K1 50.0(4) . .
O50 W2 K1 141.2(3) . .
O71 W2 K1 136.8(3) . .
O15 W2 K1 97.2(3) . .
O46 W3 O34 103.4(6) . .
O46 W3 O90 101.8(6) . .
O34 W3 O90 94.3(5) . .
O46 W3 O33 98.9(5) . .
O34 W3 O33 85.3(5) . .
O90 W3 O33 158.8(5) . .
O46 W3 O72 98.7(6) . .
O34 W3 O72 156.6(5) . .
O90 W3 O72 88.5(5) . .
O33 W3 O72 83.9(5) . .
O46 W3 O12 171.1(5) . .
O34 W3 O12 85.3(5) . .
O90 W3 O12 75.3(5) . .
O33 W3 O12 83.6(4) . .
O72 W3 O12 73.0(5) . .
O46 W3 K4 48.6(4) . .
O34 W3 K4 97.4(4) . .
O90 W3 K4 150.1(4) . .
O33 W3 K4 50.2(4) . .
O72 W3 K4 91.5(4) . .
O12 W3 K4 133.0(3) . .
O27 W4 O60 103.2(5) . .
O27 W4 O11 96.3(5) . .
O60 W4 O11 99.8(5) . .
O27 W4 O28 87.7(5) . .
O60 W4 O28 92.4(5) . .
O11 W4 O28 165.9(5) . .
O27 W4 O32 156.9(5) . .
O60 W4 O32 97.4(5) . .
O11 W4 O32 90.4(5) . .
O28 W4 O32 81.1(5) . .
O27 W4 O1 86.6(5) . .
O60 W4 O1 169.0(5) . .
O11 W4 O1 83.9(5) . .
O28 W4 O1 82.9(5) . .
O32 W4 O1 72.1(4) . .
O27 W4 K1 47.7(4) . .
O60 W4 K1 94.3(4) . .
O11 W4 K1 51.3(3) . .
O28 W4 K1 135.2(3) . .
O32 W4 K1 141.4(4) . .
O1 W4 K1 96.1(3) . .
O27 W4 K3 98.4(4) . .
O60 W4 K3 42.2(4) . .
O11 W4 K3 141.5(4) . .
O28 W4 K3 50.2(4) . .
O32 W4 K3 89.8(4) . .
O1 W4 K3 132.2(3) . .
K1 W4 K3 122.16(12) . .
O47 W5 O44 102.6(6) . .
O47 W5 O50 100.5(5) . .
O44 W5 O50 94.5(5) . .
O47 W5 O37 102.7(5) . .
O44 W5 O37 91.9(5) . .
O50 W5 O37 154.0(5) . .
O47 W5 O65 94.7(5) . .
O44 W5 O65 162.5(5) . .
O50 W5 O65 85.1(5) . .
O37 W5 O65 81.4(5) . .
O47 W5 O15 172.8(5) . .
O44 W5 O15 80.8(5) . .
O50 W5 O15 72.8(4) . .
O37 W5 O15 83.4(5) . .
O65 W5 O15 82.3(4) . .
O47 W5 K10 86.0(5) . .
O44 W5 K10 51.1(5) . .
O50 W5 K10 145.4(4) . .
O37 W5 K10 48.9(4) . .
O65 W5 K10 128.7(4) . .
O15 W5 K10 101.0(4) . .
O75 W6 O23 101.8(6) . .
O75 W6 O28 103.3(6) . .
O23 W6 O28 96.9(5) . .
O75 W6 O69 99.8(6) . .
O23 W6 O69 89.5(5) . .
O28 W6 O69 154.2(5) . .
O75 W6 O90 94.2(6) . .
O23 W6 O90 162.0(5) . .
O28 W6 O90 87.3(5) . .
O69 W6 O90 79.6(5) . .
O75 W6 O12 164.2(5) . .
O23 W6 O12 91.3(5) . .
O28 W6 O12 83.7(5) . .
O69 W6 O12 71.2(5) . .
O90 W6 O12 71.8(4) . .
O75 W6 K3 49.9(4) . .
O23 W6 K3 100.9(4) . .
O28 W6 K3 53.7(4) . .
O69 W6 K3 149.2(4) . .
O90 W6 K3 95.7(3) . .
O12 W6 K3 136.5(3) . .
O75 W6 K5 25.8(4) . 1_655
O23 W6 K5 78.8(4) . 1_655
O28 W6 K5 117.7(4) . 1_655
O69 W6 K5 88.1(4) . 1_655
O90 W6 K5 114.7(3) . 1_655
O12 W6 K5 157.2(3) . 1_655
K3 W6 K5 66.09(13) . 1_655
O61 W7 O41 101.8(6) . .
O61 W7 O64 100.5(6) . .
O41 W7 O64 93.7(5) . .
O61 W7 O53 101.9(6) . .
O41 W7 O53 93.9(6) . .
O64 W7 O53 154.3(5) . .
O61 W7 O38 95.1(6) . .
O41 W7 O38 163.0(5) . .
O64 W7 O38 84.9(5) . .
O53 W7 O38 80.7(5) . .
O61 W7 O16 173.4(5) . .
O41 W7 O16 81.3(5) . .
O64 W7 O16 73.3(4) . .
O53 W7 O16 83.6(4) . .
O38 W7 O16 82.0(5) . .
O61 W7 K7' 24.5(7) . 2_577
O41 W7 K7' 123.3(7) . 2_577
O64 W7 K7' 86.8(7) . 2_577
O53 W7 K7' 109.1(7) . 2_577
O38 W7 K7' 73.7(7) . 2_577
O16 W7 K7' 149.9(7) . 2_577
O61 W7 K7 45.5(5) . 2_577
O41 W7 K7 117.0(4) . 2_577
O64 W7 K7 58.0(4) . 2_577
O53 W7 K7 136.9(4) . 2_577
O38 W7 K7 76.5(4) . 2_577
O16 W7 K7 127.9(3) . 2_577
K7' W7 K7 29.0(6) 2_577 2_577
O61 W7 K7 82.5(4) . .
O41 W7 K7 134.6(4) . .
O64 W7 K7 41.9(4) . .
O53 W7 K7 129.9(4) . .
O38 W7 K7 49.2(4) . .
O16 W7 K7 91.2(3) . .
K7' W7 K7 59.4(6) 2_577 .
K7 W7 K7 40.0(4) 2_577 .
O83 W8 O111 102.7(6) . .
O83 W8 O94 103.3(6) . .
O111 W8 O94 96.8(5) . .
O83 W8 O45 99.8(5) . .
O111 W8 O45 89.0(5) . .
O94 W8 O45 154.3(5) . .
O83 W8 O49 92.4(6) . .
O111 W8 O49 163.3(5) . .
O94 W8 O49 86.5(5) . .
O45 W8 O49 81.4(5) . .
O83 W8 O100 162.2(5) . .
O111 W8 O100 92.5(5) . .
O94 W8 O100 83.6(5) . .
O45 W8 O100 71.1(5) . .
O49 W8 O100 71.5(5) . .
O83 W8 K6 79.2(5) . .
O111 W8 K6 137.7(4) . .
O94 W8 K6 43.5(4) . .
O45 W8 K6 132.9(4) . .
O49 W8 K6 51.9(4) . .
O100 W8 K6 95.7(4) . .
O19 W9 O8 103.8(5) . .
O19 W9 O42 99.8(5) . .
O8 W9 O42 95.8(5) . .
O19 W9 O51 97.5(5) . .
O8 W9 O51 156.3(5) . .
O42 W9 O51 90.4(5) . .
O19 W9 O54 92.4(5) . .
O8 W9 O54 87.5(5) . .
O42 W9 O54 166.1(5) . .
O51 W9 O54 81.4(5) . .
O19 W9 O5 167.8(5) . .
O8 W9 O5 87.0(5) . .
O42 W9 O5 84.3(5) . .
O51 W9 O5 70.9(4) . .
O54 W9 O5 82.4(4) . .
O19 W9 K1 93.7(4) . .
O8 W9 K1 48.3(4) . .
O42 W9 K1 50.7(4) . .
O51 W9 K1 140.9(3) . .
O54 W9 K1 135.5(3) . .
O5 W9 K1 97.7(3) . .
O97 W10 O52 101.3(6) . .
O97 W10 O45 98.7(6) . .
O52 W10 O45 159.9(5) . .
O97 W10 O37 100.6(6) . .
O52 W10 O37 87.3(5) . .
O45 W10 O37 90.8(5) . .
O97 W10 O79 100.6(6) . .
O52 W10 O79 87.4(5) . .
O45 W10 O79 87.3(5) . .
O37 W10 O79 158.7(5) . .
O97 W10 O100 171.1(6) . .
O52 W10 O100 86.0(5) . .
O45 W10 O100 74.0(5) . .
O37 W10 O100 84.6(5) . .
O79 W10 O100 74.5(5) . .
O97 W10 K5 85.6(5) . .
O52 W10 K5 48.3(4) . .
O45 W10 K5 132.6(4) . .
O37 W10 K5 135.2(4) . .
O79 W10 K5 45.9(4) . .
O100 W10 K5 95.8(3) . .
O97 W10 K10 78.9(5) . .
O52 W10 K10 133.5(4) . .
O45 W10 K10 52.7(4) . .
O37 W10 K10 48.2(4) . .
O79 W10 K10 138.7(5) . .
O100 W10 K10 99.8(4) . .
K5 W10 K10 164.4(2) . .
O97 W10 K9 70.9(5) . .
O52 W10 K9 118.9(4) . .
O45 W10 K9 66.5(4) . .
O37 W10 K9 153.4(4) . .
O79 W10 K9 40.1(5) . .
O100 W10 K9 101.2(4) . .
K5 W10 K9 70.6(2) . .
K10 W10 K9 105.2(3) . .
O110 W11 O92 102.0(6) . .
O110 W11 O88 101.8(6) . .
O92 W11 O88 86.0(5) . .
O110 W11 O72 99.0(6) . .
O92 W11 O72 87.0(5) . .
O88 W11 O72 159.0(5) . .
O110 W11 O69 98.7(6) . .
O92 W11 O69 159.2(5) . .
O88 W11 O69 91.8(5) . .
O72 W11 O69 87.7(5) . .
O110 W11 O12 170.6(5) . .
O92 W11 O12 85.6(5) . .
O88 W11 O12 84.0(4) . .
O72 W11 O12 75.8(5) . .
O69 W11 O12 73.6(5) . .
O40 W12 O14 101.5(6) . .
O40 W12 O65 103.3(6) . .
O14 W12 O65 95.1(6) . .
O40 W12 O52 100.3(6) . .
O14 W12 O52 157.5(5) . .
O65 W12 O52 85.5(5) . .
O40 W12 O30 98.9(6) . .
O14 W12 O30 87.1(5) . .
O65 W12 O30 156.7(5) . .
O52 W12 O30 83.8(5) . .
O40 W12 O56 170.6(5) . .
O14 W12 O56 74.4(5) . .
O65 W12 O56 85.6(4) . .
O52 W12 O56 83.2(4) . .
O30 W12 O56 72.6(4) . .
O40 W12 K5 84.2(5) . .
O14 W12 K5 132.2(4) . .
O65 W12 K5 130.2(4) . .
O52 W12 K5 45.0(3) . .
O30 W12 K5 45.4(4) . .
O56 W12 K5 92.4(3) . .
O6 W13 O62 104.2(6) . .
O6 W13 O77 96.5(5) . .
O62 W13 O77 99.8(5) . .
O6 W13 O68 156.4(5) . .
O62 W13 O68 96.3(5) . .
O77 W13 O68 91.1(5) . .
O6 W13 O94 87.1(5) . .
O62 W13 O94 92.2(5) . .
O77 W13 O94 166.1(5) . .
O68 W13 O94 80.7(5) . .
O6 W13 O3 87.4(5) . .
O62 W13 O3 167.1(5) . .
O77 W13 O3 84.0(5) . .
O68 W13 O3 71.2(4) . .
O94 W13 O3 82.8(4) . .
O6 W13 K1 47.6(4) . .
O62 W13 K1 93.9(4) . .
O77 W13 K1 52.1(4) . .
O68 W13 K1 143.0(4) . .
O94 W13 K1 134.3(3) . .
O3 W13 K1 98.1(3) . .
O6 W13 K6 131.8(5) . .
O62 W13 K6 74.0(4) . .
O77 W13 K6 131.6(4) . .
O68 W13 K6 44.2(4) . .
O94 W13 K6 45.7(4) . .
O3 W13 K6 94.2(3) . .
K1 W13 K6 167.56(18) . .
O29 W14 O33 102.1(6) . .
O29 W14 O13 102.1(6) . .
O33 W14 O13 87.1(5) . .
O29 W14 O80 99.3(6) . .
O33 W14 O80 87.0(5) . .
O13 W14 O80 158.5(5) . .
O29 W14 O81 97.4(6) . .
O33 W14 O81 160.3(5) . .
O13 W14 O81 91.4(5) . .
O80 W14 O81 87.2(6) . .
O29 W14 O25 169.2(5) . .
O33 W14 O25 86.5(5) . .
O13 W14 O25 84.5(5) . .
O80 W14 O25 74.5(5) . .
O81 W14 O25 73.7(5) . .
O29 W14 K4 50.6(5) . .
O33 W14 K4 51.6(4) . .
O13 W14 K4 99.9(4) . .
O80 W14 K4 92.5(4) . .
O81 W14 K4 147.6(4) . .
O25 W14 K4 137.2(3) . .
O105 W15 O112 102.8(6) . .
O105 W15 O48 101.1(6) . .
O112 W15 O48 94.5(6) . .
O105 W15 O39 102.8(6) . .
O112 W15 O39 92.7(6) . .
O48 W15 O39 152.8(5) . .
O105 W15 O114 94.7(6) . .
O112 W15 O114 162.3(5) . .
O48 W15 O114 84.7(6) . .
O39 W15 O114 80.6(6) . .
O105 W15 O36 173.2(6) . .
O112 W15 O36 80.9(5) . .
O48 W15 O36 72.7(5) . .
O39 W15 O36 82.6(5) . .
O114 W15 O36 82.0(5) . .
O74 W16 O38 103.3(6) . .
O74 W16 O31 101.4(6) . .
O38 W16 O31 94.2(6) . .
O74 W16 O101 100.5(6) . .
O38 W16 O101 85.7(5) . .
O31 W16 O101 157.5(6) . .
O74 W16 O84 98.9(6) . .
O38 W16 O84 156.8(6) . .
O31 W16 O84 88.1(6) . .
O101 W16 O84 83.4(6) . .
O74 W16 O73 170.7(6) . .
O38 W16 O73 85.5(5) . .
O31 W16 O73 74.4(5) . .
O101 W16 O73 83.2(5) . .
O84 W16 O73 72.9(5) . .
O74 W16 K2 81.0(7) . .
O38 W16 K2 129.8(7) . .
O31 W16 K2 134.6(7) . .
O101 W16 K2 45.1(7) . .
O84 W16 K2 47.4(6) . .
O73 W16 K2 96.0(6) . .
O74 W16 K7 88.1(5) . .
O38 W16 K7 52.1(4) . .
O31 W16 K7 48.5(5) . .
O101 W16 K7 137.7(4) . .
O84 W16 K7 136.5(4) . .
O73 W16 K7 94.9(3) . .
K2 W16 K7 169.1(5) . .
O74 W16 K11 71.5(6) . .
O38 W16 K11 161.5(4) . .
O31 W16 K11 70.2(5) . .
O101 W16 K11 112.5(4) . .
O84 W16 K11 37.2(5) . .
O73 W16 K11 99.1(4) . .
K2 W16 K11 67.8(6) . .
K7 W16 K11 109.5(3) . .
O93 W17 O66 101.7(6) . .
O93 W17 O68 101.5(6) . .
O66 W17 O68 95.4(5) . .
O93 W17 O21 101.8(5) . .
O66 W17 O21 93.2(5) . .
O68 W17 O21 152.9(5) . .
O93 W17 O70 94.0(6) . .
O66 W17 O70 164.1(5) . .
O68 W17 O70 83.9(5) . .
O21 W17 O70 80.9(5) . .
O93 W17 O3 173.1(5) . .
O66 W17 O3 81.8(5) . .
O68 W17 O3 72.1(4) . .
O21 W17 O3 83.8(4) . .
O70 W17 O3 82.9(4) . .
O93 W17 K6 81.3(5) . .
O66 W17 K6 135.3(4) . .
O68 W17 K6 41.6(4) . .
O21 W17 K6 130.2(5) . .
O70 W17 K6 49.5(4) . .
O3 W17 K6 92.0(3) . .
O93 W17 K6 41.0(5) . 2_576
O66 W17 K6 115.7(4) . 2_576
O68 W17 K6 62.5(4) . 2_576
O21 W17 K6 134.5(4) . 2_576
O70 W17 K6 78.2(4) . 2_576
O3 W17 K6 132.1(3) . 2_576
K6 W17 K6 43.3(4) . 2_576
O2 W18 O43 104.2(5) . .
O2 W18 O10 97.9(5) . .
O43 W18 O10 99.7(5) . .
O2 W18 O64 157.0(5) . .
O43 W18 O64 95.8(5) . .
O10 W18 O64 89.7(5) . .
O2 W18 O89 85.7(5) . .
O43 W18 O89 93.4(5) . .
O10 W18 O89 165.1(5) . .
O64 W18 O89 81.9(5) . .
O2 W18 O16 87.0(5) . .
O43 W18 O16 167.6(5) . .
O10 W18 O16 83.8(5) . .
O64 W18 O16 72.2(4) . .
O89 W18 O16 82.0(4) . .
O2 W18 K1 48.3(4) . .
O43 W18 K1 94.1(4) . .
O10 W18 K1 52.6(4) . .
O64 W18 K1 142.1(3) . .
O89 W18 K1 133.8(4) . .
O16 W18 K1 97.4(3) . .
O2 W18 K7 128.8(4) . .
O43 W18 K7 72.8(4) . .
O10 W18 K7 133.3(4) . .
O64 W18 K7 47.3(4) . .
O89 W18 K7 44.8(4) . .
O16 W18 K7 96.1(3) . .
K1 W18 K7 165.90(19) . .
O35 W19 O85 102.5(6) . .
O35 W19 O89 103.8(6) . .
O85 W19 O89 96.3(6) . .
O35 W19 O67 101.2(6) . .
O85 W19 O67 89.1(6) . .
O89 W19 O67 152.6(5) . .
O35 W19 O31 92.4(6) . .
O85 W19 O31 163.6(5) . .
O89 W19 O31 86.5(6) . .
O67 W19 O31 81.3(6) . .
O35 W19 O73 162.0(6) . .
O85 W19 O73 93.0(5) . .
O89 W19 O73 83.0(4) . .
O67 W19 O73 69.8(5) . .
O31 W19 O73 71.2(5) . .
O35 W19 K7 76.3(5) . .
O85 W19 K7 137.7(4) . .
O89 W19 K7 45.5(5) . .
O67 W19 K7 133.0(5) . .
O31 W19 K7 52.4(4) . .
O73 W19 K7 98.1(4) . .
O59 W20 O24 101.9(6) . .
O59 W20 O51 101.6(6) . .
O24 W20 O51 95.1(5) . .
O59 W20 O88 101.3(6) . .
O24 W20 O88 92.8(5) . .
O51 W20 O88 153.6(5) . .
O59 W20 O55 94.5(6) . .
O24 W20 O55 163.2(5) . .
O51 W20 O55 85.3(5) . .
O88 W20 O55 80.0(5) . .
O59 W20 O5 173.8(5) . .
O24 W20 O5 81.9(5) . .
O51 W20 O5 73.0(5) . .
O88 W20 O5 83.3(5) . .
O55 W20 O5 82.1(5) . .
O59 W20 K8 44.2(5) . 2_666
O24 W20 K8 146.0(4) . 2_666
O51 W20 K8 93.2(4) . 2_666
O88 W20 K8 94.2(4) . 2_666
O55 W20 K8 50.4(4) . 2_666
O5 W20 K8 131.9(3) . 2_666
O109 W21 O58 103.1(6) . .
O109 W21 O54 104.9(6) . .
O58 W21 O54 97.0(6) . .
O109 W21 O81 98.5(6) . .
O58 W21 O81 88.9(6) . .
O54 W21 O81 153.8(5) . .
O109 W21 O26 93.4(6) . .
O58 W21 O26 161.6(5) . .
O54 W21 O26 86.2(5) . .
O81 W21 O26 80.7(5) . .
O109 W21 O25 163.0(6) . .
O58 W21 O25 90.9(5) . .
O54 W21 O25 82.7(5) . .
O81 W21 O25 71.7(4) . .
O26 W21 O25 71.5(4) . .
O99 W22 O70 103.8(6) . .
O99 W22 O49 100.7(6) . .
O70 W22 O49 94.3(5) . .
O99 W22 O63 100.3(6) . .
O70 W22 O63 86.6(6) . .
O49 W22 O63 158.1(5) . .
O99 W22 O79 98.3(6) . .
O70 W22 O79 157.3(5) . .
O49 W22 O79 86.8(5) . .
O63 W22 O79 84.2(5) . .
O99 W22 O100 169.4(6) . .
O70 W22 O100 86.1(5) . .
O49 W22 O100 74.5(5) . .
O63 W22 O100 83.8(5) . .
O79 W22 O100 72.3(5) . .
O99 W22 K5 81.5(4) . .
O70 W22 K5 132.0(4) . .
O49 W22 K5 132.2(4) . .
O63 W22 K5 46.1(4) . .
O79 W22 K5 46.3(4) . .
O100 W22 K5 94.7(3) . .
O99 W22 K9 67.1(6) . .
O70 W22 K9 154.9(4) . .
O49 W22 K9 66.0(4) . .
O63 W22 K9 117.6(5) . .
O79 W22 K9 42.9(5) . .
O100 W22 K9 102.3(4) . .
K5 W22 K9 71.5(2) . .
O99 W22 K6 88.8(5) . .
O70 W22 K6 49.3(4) . .
O49 W22 K6 50.9(4) . .
O63 W22 K6 135.7(4) . .
O79 W22 K6 137.6(4) . .
O100 W22 K6 95.1(3) . .
K5 W22 K6 170.2(2) . .
K9 W22 K6 105.9(3) . .
O96 W23 O91 101.8(6) . .
O96 W23 O107 105.5(6) . .
O91 W23 O107 96.2(6) . .
O96 W23 O98 99.5(6) . .
O91 W23 O98 90.5(6) . .
O107 W23 O98 152.2(6) . .
O96 W23 O104 94.9(6) . .
O91 W23 O104 162.1(6) . .
O107 W23 O104 85.4(5) . .
O98 W23 O104 80.3(6) . .
O96 W23 O95 163.5(6) . .
O91 W23 O95 91.2(5) . .
O107 W23 O95 83.0(5) . .
O98 W23 O95 69.9(5) . .
O104 W23 O95 71.2(5) . .
O96 W23 K9 55.3(5) . 1_655
O91 W23 K9 145.8(5) . 1_655
O107 W23 K9 113.4(4) . 1_655
O98 W23 K9 71.5(4) . 1_655
O104 W23 K9 44.5(4) . 1_655
O95 W23 K9 108.4(3) . 1_655
O96 W23 K3 59.8(5) . .
O91 W23 K3 42.1(4) . .
O107 W23 K3 108.7(4) . .
O98 W23 K3 94.4(4) . .
O104 W23 K3 153.2(4) . .
O95 W23 K3 131.7(3) . .
K9 W23 K3 108.8(2) 1_655 .
O96 W23 K12 78.9(5) . .
O91 W23 K12 135.8(5) . .
O107 W23 K12 43.7(4) . .
O98 W23 K12 133.4(5) . .
O104 W23 K12 53.8(5) . .
O95 W23 K12 99.0(4) . .
K9 W23 K12 69.8(3) 1_655 .
K3 W23 K12 122.1(3) . .
O18 W24 O4 104.2(6) . .
O18 W24 O20 99.4(5) . .
O4 W24 O20 97.0(5) . .
O18 W24 O48 96.3(5) . .
O4 W24 O48 156.7(5) . .
O20 W24 O48 90.4(5) . .
O18 W24 O107 92.7(5) . .
O4 W24 O107 86.9(5) . .
O20 W24 O107 165.9(5) . .
O48 W24 O107 81.0(5) . .
O18 W24 O36 167.6(5) . .
O4 W24 O36 87.4(5) . .
O20 W24 O36 83.5(5) . .
O48 W24 O36 71.5(5) . .
O107 W24 O36 83.2(5) . .
O18 W24 K1 93.4(4) . .
O4 W24 K1 49.8(4) . .
O20 W24 K1 50.4(4) . .
O48 W24 K1 140.7(4) . .
O107 W24 K1 136.5(3) . .
O36 W24 K1 97.6(3) . .
O18 W24 K12 71.2(5) . .
O4 W24 K12 130.2(4) . .
O20 W24 K12 132.8(4) . .
O48 W24 K12 47.3(4) . .
O107 W24 K12 45.3(4) . .
O36 W24 K12 98.0(4) . .
K1 W24 K12 164.4(3) . .
O78 W25 O55 102.6(6) . .
O78 W25 O26 99.7(6) . .
O55 W25 O26 95.6(6) . .
O78 W25 O92 101.1(6) . .
O55 W25 O92 84.7(5) . .
O26 W25 O92 158.7(5) . .
O78 W25 O80 99.7(6) . .
O55 W25 O80 156.8(5) . .
O26 W25 O80 87.1(5) . .
O92 W25 O80 84.6(5) . .
O78 W25 O25 170.8(5) . .
O55 W25 O25 85.7(5) . .
O26 W25 O25 75.2(5) . .
O92 W25 O25 83.6(5) . .
O80 W25 O25 72.6(5) . .
O78 W25 K8 49.1(5) . 2_666
O55 W25 K8 53.6(4) . 2_666
O26 W25 K8 99.3(4) . 2_666
O92 W25 K8 98.0(4) . 2_666
O80 W25 K8 148.7(4) . 2_666
O25 W25 K8 138.6(4) . 2_666
O108 W26 O102 98.4(6) . .
O108 W26 O21 101.9(6) . .
O102 W26 O21 89.7(5) . .
O108 W26 O30 99.5(6) . .
O102 W26 O30 89.2(5) . .
O21 W26 O30 158.5(5) . .
O108 W26 O63 102.2(6) . .
O102 W26 O63 159.4(5) . .
O21 W26 O63 86.7(6) . .
O30 W26 O63 86.8(5) . .
O108 W26 O56 170.7(6) . .
O102 W26 O56 73.9(5) . .
O21 W26 O56 83.6(5) . .
O30 W26 O56 75.6(4) . .
O63 W26 O56 85.6(5) . .
O108 W26 K5 85.5(5) . .
O102 W26 K5 136.9(4) . .
O21 W26 K5 131.7(4) . .
O30 W26 K5 48.1(4) . .
O63 W26 K5 45.5(4) . .
O56 W26 K5 96.6(3) . .
O57 W27 O114 103.7(7) . .
O57 W27 O104 99.9(7) . .
O114 W27 O104 95.2(6) . .
O57 W27 O106 100.9(6) . .
O114 W27 O106 85.6(6) . .
O104 W27 O106 158.3(6) . .
O57 W27 O87 98.5(7) . .
O114 W27 O87 156.6(5) . .
O104 W27 O87 88.1(6) . .
O106 W27 O87 83.0(6) . .
O57 W27 O95 169.1(6) . .
O114 W27 O95 86.0(5) . .
O104 W27 O95 74.1(5) . .
O106 W27 O95 84.4(5) . .
O87 W27 O95 72.5(5) . .
O57 W27 K2 84.2(7) . .
O114 W27 K2 132.6(6) . .
O104 W27 K2 129.9(7) . .
O106 W27 K2 47.2(6) . .
O87 W27 K2 42.4(6) . .
O95 W27 K2 92.7(5) . .
O57 W27 K12 87.8(6) . .
O114 W27 K12 52.0(5) . .
O104 W27 K12 49.2(5) . .
O106 W27 K12 137.5(5) . .
O87 W27 K12 137.2(4) . .
O95 W27 K12 94.6(4) . .
K2 W27 K12 171.7(4) . .
O113 W28 O101 101.4(7) . .
O113 W28 O98 99.6(6) . .
O101 W28 O98 159.0(6) . .
O113 W28 O53 100.2(6) . .
O101 W28 O53 86.2(5) . .
O98 W28 O53 91.0(6) . .
O113 W28 O87 101.1(6) . .
O101 W28 O87 86.5(6) . .
O98 W28 O87 88.6(6) . .
O53 W28 O87 158.5(5) . .
O113 W28 O95 171.3(6) . .
O101 W28 O95 86.5(5) . .
O98 W28 O95 72.5(5) . .
O53 W28 O95 83.8(5) . .
O87 W28 O95 75.6(5) . .
O113 W28 K2 82.7(7) . .
O101 W28 K2 47.5(6) . .
O98 W28 K2 135.6(6) . .
O53 W28 K2 132.5(6) . .
O87 W28 K2 48.2(6) . .
O95 W28 K2 100.4(6) . .
O76 W29 O86 103.3(6) . .
O76 W29 O71 102.9(6) . .
O86 W29 O71 96.9(5) . .
O76 W29 O102 99.3(6) . .
O86 W29 O102 88.7(5) . .
O71 W29 O102 155.1(5) . .
O76 W29 O14 93.5(6) . .
O86 W29 O14 161.7(5) . .
O71 W29 O14 86.2(5) . .
O102 W29 O14 81.3(5) . .
O76 W29 O56 162.1(5) . .
O86 W29 O56 91.7(5) . .
O71 W29 O56 84.6(5) . .
O102 W29 O56 71.0(5) . .
O14 W29 O56 70.5(5) . .
O76 W29 K11 47.7(5) . 1_545
O86 W29 K11 139.1(5) . 1_545
O71 W29 K11 115.6(5) . 1_545
O102 W29 K11 72.4(5) . 1_545
O14 W29 K11 51.5(4) . 1_545
O56 W29 K11 114.4(4) . 1_545
O103 W30 O39 102.5(7) . .
O103 W30 O67 99.6(6) . .
O39 W30 O67 90.4(6) . .
O103 W30 O106 101.9(6) . .
O39 W30 O106 86.1(6) . .
O67 W30 O106 158.5(5) . .
O103 W30 O84 98.4(7) . .
O39 W30 O84 158.9(5) . .
O67 W30 O84 88.4(6) . .
O106 W30 O84 87.3(6) . .
O103 W30 O73 169.3(6) . .
O39 W30 O73 84.7(5) . .
O67 W30 O73 72.2(5) . .
O106 W30 O73 86.3(5) . .
O84 W30 O73 74.9(5) . .
O103 W30 K11 62.2(6) . .
O39 W30 K11 153.2(5) . .
O67 W30 K11 72.1(5) . .
O106 W30 K11 117.5(5) . .
O84 W30 K11 44.1(5) . .
O73 W30 K11 108.0(4) . .
O103 W30 K2 85.7(7) . .
O39 W30 K2 134.1(6) . .
O67 W30 K2 133.2(6) . .
O106 W30 K2 48.3(7) . .
O84 W30 K2 45.0(6) . .
O73 W30 K2 95.0(5) . .
K11 W30 K2 69.7(6) . .
O8 Mn1 O58 87.0(5) . .
O8 Mn1 O7 103.4(5) . .
O58 Mn1 O7 95.4(5) . .
O8 Mn1 O9 161.3(5) . .
O58 Mn1 O9 92.4(5) . .
O7 Mn1 O9 95.3(5) . .
O8 Mn1 O1 86.0(4) . .
O58 Mn1 O1 93.8(4) . .
O7 Mn1 O1 167.2(4) . .
O9 Mn1 O1 75.4(4) . .
O8 Mn1 O11 92.9(4) . .
O58 Mn1 O11 168.3(5) . .
O7 Mn1 O11 96.0(5) . .
O9 Mn1 O11 84.0(4) . .
O1 Mn1 O11 74.5(4) . .
O8 Mn1 K1 47.0(3) . .
O58 Mn1 K1 132.4(3) . .
O7 Mn1 K1 86.4(3) . .
O9 Mn1 K1 134.9(3) . .
O1 Mn1 K1 94.0(3) . .
O11 Mn1 K1 51.1(3) . .
O18 Mn2 O23 97.2(5) . .
O18 Mn2 O27 103.7(5) . .
O23 Mn2 O27 87.9(5) . .
O18 Mn2 O24 94.1(5) . .
O23 Mn2 O24 91.0(5) . .
O27 Mn2 O24 162.1(5) . .
O18 Mn2 O42 93.9(5) . .
O23 Mn2 O42 168.5(5) . .
O27 Mn2 O42 92.4(4) . .
O24 Mn2 O42 85.2(4) . .
O18 Mn2 O5 165.0(5) . .
O23 Mn2 O5 93.6(5) . .
O27 Mn2 O5 86.9(4) . .
O24 Mn2 O5 75.3(4) . .
O42 Mn2 O5 75.0(4) . .
O18 Mn2 K1 85.5(4) . .
O23 Mn2 K1 134.3(3) . .
O27 Mn2 K1 47.8(3) . .
O24 Mn2 K1 134.5(3) . .
O42 Mn2 K1 49.5(3) . .
O5 Mn2 K1 94.3(3) . .
O4 Mn3 O91 85.4(5) . .
O4 Mn3 O60 103.6(5) . .
O91 Mn3 O60 97.1(5) . .
O4 Mn3 O41 159.5(5) . .
O91 Mn3 O41 93.1(5) . .
O60 Mn3 O41 96.8(5) . .
O4 Mn3 O10 92.7(4) . .
O91 Mn3 O10 167.2(5) . .
O60 Mn3 O10 95.6(5) . .
O41 Mn3 O10 84.2(4) . .
O4 Mn3 O16 84.5(4) . .
O91 Mn3 O16 92.6(5) . .
O60 Mn3 O16 167.7(4) . .
O41 Mn3 O16 75.1(4) . .
O10 Mn3 O16 74.6(4) . .
O4 Mn3 K3 104.2(4) . .
O91 Mn3 K3 49.6(4) . .
O60 Mn3 K3 48.4(3) . .
O41 Mn3 K3 90.0(3) . .
O10 Mn3 K3 142.6(3) . .
O16 Mn3 K3 139.1(3) . .
O4 Mn3 K1 47.4(3) . .
O91 Mn3 K1 131.5(4) . .
O60 Mn3 K1 86.0(3) . .
O41 Mn3 K1 134.8(3) . .
O10 Mn3 K1 50.7(3) . .
O16 Mn3 K1 93.1(3) . .
K3 Mn3 K1 122.46(14) . .
O85 Mn4 O62 95.5(5) . .
O85 Mn4 O2 86.8(5) . .
O62 Mn4 O2 105.4(4) . .
O85 Mn4 O112 92.3(5) . .
O62 Mn4 O112 94.6(5) . .
O2 Mn4 O112 160.0(5) . .
O85 Mn4 O20 169.0(5) . .
O62 Mn4 O20 95.4(5) . .
O2 Mn4 O20 91.9(5) . .
O112 Mn4 O20 85.1(5) . .
O85 Mn4 O36 93.8(5) . .
O62 Mn4 O36 166.0(5) . .
O2 Mn4 O36 85.5(4) . .
O112 Mn4 O36 74.5(4) . .
O20 Mn4 O36 75.3(5) . .
O85 Mn4 K1 133.1(4) . .
O62 Mn4 K1 86.7(3) . .
O2 Mn4 K1 48.1(3) . .
O112 Mn4 K1 134.3(4) . .
O20 Mn4 K1 49.4(3) . .
O36 Mn4 K1 94.6(3) . .
O17 Mn5 O19 102.9(5) . .
O17 Mn5 O86 87.3(4) . .
O19 Mn5 O86 100.0(5) . .
O17 Mn5 O66 160.8(5) . .
O19 Mn5 O66 96.3(5) . .
O86 Mn5 O66 91.0(4) . .
O17 Mn5 O3 86.2(4) . .
O19 Mn5 O3 164.3(4) . .
O86 Mn5 O3 93.2(4) . .
O66 Mn5 O3 74.7(5) . .
O17 Mn5 O77 92.4(4) . .
O19 Mn5 O77 92.5(5) . .
O86 Mn5 O77 167.2(5) . .
O66 Mn5 O77 85.0(4) . .
O3 Mn5 O77 74.1(4) . .
O17 Mn5 K8 146.8(4) . .
O19 Mn5 K8 49.8(4) . .
O86 Mn5 K8 81.0(4) . .
O66 Mn5 K8 51.1(4) . .
O3 Mn5 K8 125.1(4) . .
O77 Mn5 K8 105.6(4) . .
O17 Mn5 K1 47.3(3) . .
O19 Mn5 K1 83.9(3) . .
O86 Mn5 K1 133.5(3) . .
O66 Mn5 K1 135.0(3) . .
O3 Mn5 K1 93.4(3) . .
O77 Mn5 K1 50.1(3) . .
K8 Mn5 K1 129.3(2) . .
O43 Mn6 O111 95.8(5) . .
O43 Mn6 O6 105.5(5) . .
O111 Mn6 O6 87.5(5) . .
O43 Mn6 O44 94.1(5) . .
O111 Mn6 O44 93.1(5) . .
O6 Mn6 O44 160.3(5) . .
O43 Mn6 O22 95.0(5) . .
O111 Mn6 O22 169.0(5) . .
O6 Mn6 O22 91.2(4) . .
O44 Mn6 O22 84.5(4) . .
O43 Mn6 O15 165.5(4) . .
O111 Mn6 O15 94.4(5) . .
O6 Mn6 O15 85.2(4) . .
O44 Mn6 O15 75.1(4) . .
O22 Mn6 O15 74.7(4) . .
O43 Mn6 K1 86.4(4) . .
O111 Mn6 K1 133.1(4) . .
O6 Mn6 K1 47.6(3) . .
O44 Mn6 K1 133.6(3) . .
O22 Mn6 K1 49.3(3) . .
O15 Mn6 K1 94.2(3) . .
O43 Mn6 K10 83.1(4) . .
O111 Mn6 K10 48.9(4) . .
O6 Mn6 K10 136.4(4) . .
O44 Mn6 K10 47.4(4) . .
O22 Mn6 K10 131.3(4) . .
O15 Mn6 K10 95.9(4) . .
K1 Mn6 K10 169.5(2) . .
O42 Mn7 O20 90.8(5) . .
O42 Mn7 O77 91.7(4) . .
O20 Mn7 O77 92.6(5) . .
O42 Mn7 O115 163.2(5) . .
O20 Mn7 O115 81.6(5) . .
O77 Mn7 O115 103.5(5) . .
O42 Mn7 O116 82.2(5) . .
O20 Mn7 O116 105.0(5) . .
O77 Mn7 O116 161.4(5) . .
O115 Mn7 O116 85.3(5) . .
O42 Mn7 O117 104.9(5) . .
O20 Mn7 O117 163.1(6) . .
O77 Mn7 O117 81.0(5) . .
O115 Mn7 O117 84.7(5) . .
O116 Mn7 O117 83.7(5) . .
O42 Mn7 K1 55.3(3) . .
O20 Mn7 K1 55.2(3) . .
O77 Mn7 K1 57.3(3) . .
O115 Mn7 K1 128.2(4) . .
O116 Mn7 K1 129.0(3) . .
O117 Mn7 K1 129.8(4) . .
O11 Mn8 O22 93.0(4) . .
O11 Mn8 O10 91.8(4) . .
O22 Mn8 O10 92.3(4) . .
O11 Mn8 O118 101.3(5) . .
O22 Mn8 O118 164.6(5) . .
O10 Mn8 O118 81.6(5) . .
O11 Mn8 O120 164.0(4) . .
O22 Mn8 O120 80.9(4) . .
O10 Mn8 O120 103.1(5) . .
O118 Mn8 O120 86.7(5) . .
O11 Mn8 O119 82.8(5) . .
O22 Mn8 O119 103.8(5) . .
O10 Mn8 O119 163.2(5) . .
O118 Mn8 O119 83.9(5) . .
O120 Mn8 O119 84.4(5) . .
O11 Mn8 K1 56.7(3) . .
O22 Mn8 K1 55.2(3) . .
O10 Mn8 K1 57.3(3) . .
O118 Mn8 K1 129.4(4) . .
O120 Mn8 K1 127.6(3) . .
O119 Mn8 K1 129.2(3) . .
O15 Ge1 O56 108.4(5) . .
O15 Ge1 O100 109.0(6) . .
O56 Ge1 O100 107.9(5) . .
O15 Ge1 O3 113.7(5) . .
O56 Ge1 O3 109.6(5) . .
O100 Ge1 O3 108.2(5) . .
O12 Ge2 O1 108.0(5) . .
O12 Ge2 O5 108.8(5) . .
O1 Ge2 O5 114.7(6) . .
O12 Ge2 O25 108.9(6) . .
O1 Ge2 O25 109.9(5) . .
O5 Ge2 O25 106.4(5) . .
O36 Ge3 O16 114.1(5) . .
O36 Ge3 O95 108.2(6) . .
O16 Ge3 O95 108.3(6) . .
O36 Ge3 O73 107.9(6) . .
O16 Ge3 O73 108.8(6) . .
O95 Ge3 O73 109.4(6) . .
O8 K1 O6 118.9(3) . .
O8 K1 O27 64.7(3) . .
O6 K1 O27 176.3(4) . .
O8 K1 O2 175.9(3) . .
O6 K1 O2 57.1(3) . .
O27 K1 O2 119.2(3) . .
O8 K1 O4 120.1(4) . .
O6 K1 O4 119.9(3) . .
O27 K1 O4 56.4(3) . .
O2 K1 O4 64.0(3) . .
O8 K1 O20 118.3(4) . .
O6 K1 O20 87.8(3) . .
O27 K1 O20 89.8(3) . .
O2 K1 O20 63.9(3) . .
O4 K1 O20 55.0(3) . .
O8 K1 O42 54.9(3) . .
O6 K1 O42 116.7(3) . .
O27 K1 O42 64.6(3) . .
O2 K1 O42 127.1(3) . .
O4 K1 O42 89.1(3) . .
O20 K1 O42 63.3(3) . .
O8 K1 O22 89.1(3) . .
O6 K1 O22 63.7(3) . .
O27 K1 O22 117.8(3) . .
O2 K1 O22 87.8(3) . .
O4 K1 O22 126.4(3) . .
O20 K1 O22 148.4(4) . .
O42 K1 O22 140.6(3) . .
O8 K1 O17 56.3(3) . .
O6 K1 O17 63.8(3) . .
O27 K1 O17 119.9(3) . .
O2 K1 O17 119.6(3) . .
O4 K1 O17 176.3(4) . .
O20 K1 O17 126.6(3) . .
O42 K1 O17 89.1(3) . .
O22 K1 O17 54.3(3) . .
O8 K1 O11 64.1(3) . .
O6 K1 O11 127.6(3) . .
O27 K1 O11 53.7(3) . .
O2 K1 O11 116.9(3) . .
O4 K1 O11 88.3(3) . .
O20 K1 O11 140.3(3) . .
O42 K1 O11 106.0(4) . .
O22 K1 O11 64.1(3) . .
O17 K1 O11 89.1(3) . .
O8 K1 O77 88.1(3) . .
O6 K1 O77 53.3(4) . .
O27 K1 O77 127.8(4) . .
O2 K1 O77 90.0(3) . .
O4 K1 O77 119.0(3) . .
O20 K1 O77 64.0(3) . .
O42 K1 O77 63.3(3) . .
O22 K1 O77 104.5(3) . .
O17 K1 O77 62.8(3) . .
O11 K1 O77 149.0(3) . .
O8 K1 O10 126.7(3) . .
O6 K1 O10 90.6(3) . .
O27 K1 O10 87.3(3) . .
O2 K1 O10 54.0(3) . .
O4 K1 O10 62.5(3) . .
O20 K1 O10 105.1(4) . .
O42 K1 O10 148.6(3) . .
O22 K1 O10 64.1(3) . .
O17 K1 O10 118.4(3) . .
O11 K1 O10 62.9(3) . .
O77 K1 O10 140.9(4) . .
O126 K2 O109 74.9(8) . 1_565
O126 K2 O101 132.4(12) . .
O109 K2 O101 147.2(14) 1_565 .
O126 K2 O87 147.7(14) . .
O109 K2 O87 93.2(10) 1_565 .
O101 K2 O87 54.0(7) . .
O126 K2 O84 117.5(13) . .
O109 K2 O84 137.6(13) 1_565 .
O101 K2 O84 53.9(6) . .
O87 K2 O84 91.7(9) . .
O126 K2 O106 158.3(15) . .
O109 K2 O106 99.9(10) 1_565 .
O101 K2 O106 61.3(7) . .
O87 K2 O106 52.1(7) . .
O84 K2 O106 52.7(6) . .
O126 K2 O122 61.0(8) . .
O109 K2 O122 128.4(11) 1_565 .
O101 K2 O122 71.7(7) . .
O87 K2 O122 109.5(11) . .
O84 K2 O122 88.8(8) . .
O106 K2 O122 130.9(9) . .
O126 K2 O130 67.5(9) . 1_565
O109 K2 O130 77.1(8) 1_565 1_565
O101 K2 O130 95.9(11) . 1_565
O87 K2 O130 80.6(10) . 1_565
O84 K2 O130 145.1(11) . 1_565
O106 K2 O130 132.6(13) . 1_565
O122 K2 O130 62.6(8) . 1_565
O126 K2 O76 55.9(8) . 1_565
O109 K2 O76 79.7(8) 1_565 1_565
O101 K2 O76 128.5(10) . 1_565
O87 K2 O76 152.6(12) . 1_565
O84 K2 O76 76.9(9) . 1_565
O106 K2 O76 102.6(10) . 1_565
O122 K2 O76 95.3(10) . 1_565
O130 K2 O76 122.6(11) 1_565 1_565
O126 K2 W28 136.9(12) . .
O109 K2 W28 120.1(11) 1_565 .
O101 K2 W28 29.0(5) . .
O87 K2 W28 29.8(4) . .
O84 K2 W28 80.0(7) . .
O106 K2 W28 64.2(7) . .
O122 K2 W28 81.9(8) . .
O130 K2 W28 76.6(8) 1_565 .
O76 K2 W28 156.8(9) 1_565 .
O126 K2 Li3 31.3(8) . 1_565
O109 K2 Li3 103.7(11) 1_565 1_565
O101 K2 Li3 101.2(10) . 1_565
O87 K2 Li3 134.2(13) . 1_565
O84 K2 Li3 102.7(11) . 1_565
O106 K2 Li3 154.8(11) . 1_565
O122 K2 Li3 29.8(8) . 1_565
O130 K2 Li3 62.8(9) 1_565 1_565
O76 K2 Li3 73.2(10) 1_565 1_565
W28 K2 Li3 110.1(10) . 1_565
O126 K2 W16 117.8(10) . .
O109 K2 W16 164.2(11) 1_565 .
O101 K2 W16 29.1(4) . .
O87 K2 W16 80.3(7) . .
O84 K2 W16 29.8(4) . .
O106 K2 W16 64.8(5) . .
O122 K2 W16 67.4(5) . .
O130 K2 W16 115.5(9) 1_565 .
O76 K2 W16 99.5(8) 1_565 .
W28 K2 W16 58.1(4) . .
Li3 K2 W16 91.0(9) 1_565 .
O157 K3 O60 124.0(7) . .
O157 K3 O82 64.2(6) . 2_667
O60 K3 O82 96.8(4) . 2_667
O157 K3 O91 168.7(7) . .
O60 K3 O91 65.4(4) . .
O82 K3 O91 123.6(5) 2_667 .
O157 K3 O75 63.0(6) . .
O60 K3 O75 107.0(4) . .
O82 K3 O75 126.8(4) 2_667 .
O91 K3 O75 109.5(4) . .
O157 K3 O173 108.8(10) . .
O60 K3 O173 120.8(9) . .
O82 K3 O173 82.6(9) 2_667 .
O91 K3 O173 66.5(9) . .
O75 K3 O173 120.2(9) . .
O157 K3 O28 81.2(6) . .
O60 K3 O28 55.2(3) . .
O82 K3 O28 109.9(4) 2_667 .
O91 K3 O28 102.0(4) . .
O75 K3 O28 56.0(4) . .
O173 K3 O28 166.9(9) . .
O157 K3 Li4 107.3(9) . .
O60 K3 Li4 51.1(6) . .
O82 K3 Li4 50.0(7) 2_667 .
O91 K3 Li4 83.5(7) . .
O75 K3 Li4 148.4(7) . .
O173 K3 Li4 91.3(10) . .
O28 K3 Li4 93.7(7) . .
O157 K3 W6 71.2(6) . .
O60 K3 W6 81.6(3) . .
O82 K3 W6 124.4(3) 2_667 .
O91 K3 W6 106.2(3) . .
O75 K3 W6 26.6(3) . .
O173 K3 W6 144.7(9) . .
O28 K3 W6 29.5(2) . .
Li4 K3 W6 123.0(6) . .
O157 K3 Mn3 156.9(6) . .
O60 K3 Mn3 33.0(3) . .
O82 K3 Mn3 109.7(3) 2_667 .
O91 K3 Mn3 33.0(2) . .
O75 K3 Mn3 116.1(3) . .
O173 K3 Mn3 91.6(9) . .
O28 K3 Mn3 80.4(3) . .
Li4 K3 Mn3 60.3(6) . .
W6 K3 Mn3 98.45(15) . .
O157 K3 W4 105.7(6) . .
O60 K3 W4 24.5(2) . .
O82 K3 W4 104.3(3) 2_667 .
O91 K3 W4 81.1(3) . .
O75 K3 W4 84.2(3) . .
O173 K3 W4 144.1(9) . .
O28 K3 W4 30.7(2) . .
Li4 K3 W4 69.1(6) . .
W6 K3 W4 57.96(10) . .
Mn3 K3 W4 52.67(9) . .
O157 K3 W23 144.7(6) . .
O60 K3 W23 86.9(3) . .
O82 K3 W23 135.0(3) 2_667 .
O91 K3 W23 24.0(2) . .
O75 K3 W23 93.9(3) . .
O173 K3 W23 58.1(8) . .
O28 K3 W23 108.8(3) . .
Li4 K3 W23 105.7(6) . .
W6 K3 W23 100.57(15) . .
Mn3 K3 W23 56.00(10) . .
W4 K3 W23 97.35(14) . .
O155 K4 O174 33.3(13) . .
O155 K4 O61 96.3(6) . 2_667
O174 K4 O61 76.6(12) . 2_667
O155 K4 O149 118.0(8) . 2_667
O174 K4 O149 88.6(13) . 2_667
O61 K4 O149 82.3(5) 2_667 2_667
O155 K4 O29 62.8(6) . .
O174 K4 O29 64.2(12) . .
O61 K4 O29 134.6(5) 2_667 .
O149 K4 O29 75.0(5) 2_667 .
O155 K4 O46 162.6(6) . .
O174 K4 O46 160.3(13) . .
O61 K4 O46 99.5(4) 2_667 .
O149 K4 O46 71.7(6) 2_667 .
O29 K4 O46 109.5(4) . .
O155 K4 O33 108.5(6) . .
O174 K4 O33 121.4(13) . .
O61 K4 O33 154.4(5) 2_667 .
O149 K4 O33 80.4(5) 2_667 .
O29 K4 O33 57.3(4) . .
O46 K4 O33 57.1(4) . .
O155 K4 O146 80.1(7) . 1_645
O174 K4 O146 113.2(13) . 1_645
O61 K4 O146 132.5(6) 2_667 1_645
O149 K4 O146 141.1(7) 2_667 1_645
O29 K4 O146 85.8(5) . 1_645
O46 K4 O146 83.8(5) . 1_645
O33 K4 O146 60.9(5) . 1_645
O155 K4 O132 59.8(6) . 1_645
O174 K4 O132 75.9(13) . 1_645
O61 K4 O132 66.3(4) 2_667 1_645
O149 K4 O132 147.3(6) 2_667 1_645
O29 K4 O132 120.8(5) . 1_645
O46 K4 O132 120.7(4) . 1_645
O33 K4 O132 132.3(5) . 1_645
O146 K4 O132 71.4(5) 1_645 1_645
O155 K4 Li2 60.3(10) . 1_545
O174 K4 Li2 29.0(15) . 1_545
O61 K4 Li2 75.3(9) 2_667 1_545
O149 K4 Li2 59.6(10) 2_667 1_545
O29 K4 Li2 59.2(9) . 1_545
O46 K4 Li2 131.3(9) . 1_545
O33 K4 Li2 111.0(9) . 1_545
O146 K4 Li2 135.4(9) 1_645 1_545
O132 K4 Li2 101.7(9) 1_645 1_545
O155 K4 K7' 78.9(8) . 1_645
O174 K4 K7' 76.9(14) . 1_645
O61 K4 K7' 33.8(6) 2_667 1_645
O149 K4 K7' 116.0(7) 2_667 1_645
O29 K4 K7' 139.7(7) . 1_645
O46 K4 K7' 110.8(6) . 1_645
O33 K4 K7' 157.1(7) . 1_645
O146 K4 K7' 100.5(8) 1_645 1_645
O132 K4 K7' 32.8(6) 1_645 1_645
Li2 K4 K7' 91.6(10) 1_545 1_645
O155 K4 W14 83.5(6) . .
O174 K4 W14 91.2(12) . .
O61 K4 W14 156.1(4) 2_667 .
O149 K4 W14 76.9(4) 2_667 .
O29 K4 W14 27.1(3) . .
O46 K4 W14 85.0(3) . .
O33 K4 W14 30.2(3) . .
O146 K4 W14 71.1(5) 1_645 .
O132 K4 W14 131.0(4) 1_645 .
Li2 K4 W14 84.0(8) 1_545 .
K7' K4 W14 161.7(6) 1_645 .
O75 K5 O138 82.8(5) 1_455 .
O75 K5 O79 146.0(4) 1_455 .
O138 K5 O79 121.3(5) . .
O75 K5 O63 136.7(5) 1_455 .
O138 K5 O63 119.5(7) . .
O79 K5 O63 55.4(4) . .
O75 K5 O96 90.9(4) 1_455 1_455
O138 K5 O96 68.6(7) . 1_455
O79 K5 O96 78.3(4) . 1_455
O63 K5 O96 130.7(4) . 1_455
O75 K5 O30 82.9(4) 1_455 .
O138 K5 O30 131.9(6) . .
O79 K5 O30 94.5(4) . .
O63 K5 O30 54.3(4) . .
O96 K5 O30 156.9(4) 1_455 .
O75 K5 O52 98.8(4) 1_455 .
O138 K5 O52 173.7(6) . .
O79 K5 O52 54.7(4) . .
O63 K5 O52 63.3(3) . .
O96 K5 O52 105.1(4) 1_455 .
O30 K5 O52 54.5(4) . .
O75 K5 W10 118.0(3) 1_455 .
O138 K5 W10 145.5(5) . .
O79 K5 W10 29.4(3) . .
O63 K5 W10 65.5(3) . .
O96 K5 W10 83.0(3) 1_455 .
O30 K5 W10 80.4(3) . .
O52 K5 W10 28.9(2) . .
O75 K5 W22 163.0(3) 1_455 .
O138 K5 W22 112.8(5) . .
O79 K5 W22 30.3(3) . .
O63 K5 W22 29.7(3) . .
O96 K5 W22 101.0(3) 1_455 .
O30 K5 W22 81.4(2) . .
O52 K5 W22 66.5(2) . .
W10 K5 W22 52.61(6) . .
O75 K5 W26 108.4(3) 1_455 .
O138 K5 W26 120.5(6) . .
O79 K5 W26 81.1(3) . .
O63 K5 W26 28.8(3) . .
O96 K5 W26 159.1(3) 1_455 .
O30 K5 W26 29.1(2) . .
O52 K5 W26 64.9(3) . .
W10 K5 W26 80.93(9) . .
W22 K5 W26 58.44(7) . .
O75 K5 W12 80.9(3) 1_455 .
O138 K5 W12 157.0(5) . .
O79 K5 W12 80.5(3) . .
O63 K5 W12 65.1(3) . .
O96 K5 W12 127.6(3) 1_455 .
O30 K5 W12 29.5(2) . .
O52 K5 W12 28.6(3) . .
W10 K5 W12 57.42(7) . .
W22 K5 W12 82.13(9) . .
W26 K5 W12 51.32(6) . .
O75 K5 W6 16.4(3) 1_455 1_455
O138 K5 W6 68.7(4) . 1_455
O79 K5 W6 161.8(3) . 1_455
O63 K5 W6 136.0(3) . 1_455
O96 K5 W6 93.3(3) 1_455 1_455
O30 K5 W6 87.0(3) . 1_455
O52 K5 W6 113.7(3) . 1_455
W10 K5 W6 134.36(13) . 1_455
W22 K5 W6 165.20(15) . 1_455
W26 K5 W6 107.54(12) . 1_455
W12 K5 W6 92.36(10) . 1_455
O68 K6 O150 129.0(8) . 2_576
O68 K6 O94 55.5(4) . .
O150 K6 O94 128.1(8) 2_576 .
O68 K6 K6 76.7(6) . 2_576
O150 K6 K6 77.1(8) 2_576 2_576
O94 K6 K6 132.0(8) . 2_576
O68 K6 O93 139.8(6) . 2_576
O150 K6 O93 80.8(7) 2_576 2_576
O94 K6 O93 131.8(6) . 2_576
K6 K6 O93 87.1(6) 2_576 2_576
O68 K6 O70 53.1(4) . .
O150 K6 O70 82.7(7) 2_576 .
O94 K6 O70 61.7(4) . .
K6 K6 O70 87.3(6) 2_576 .
O93 K6 O70 163.4(6) 2_576 .
O68 K6 O49 92.2(5) . .
O150 K6 O49 75.2(7) 2_576 .
O94 K6 O49 53.4(4) . .
K6 K6 O49 132.7(7) 2_576 .
O93 K6 O49 124.6(6) 2_576 .
O70 K6 O49 51.9(4) . .
O68 K6 O140 82.1(6) . .
O150 K6 O140 136.2(8) 2_576 .
O94 K6 O140 93.9(5) . .
K6 K6 O140 83.2(6) 2_576 .
O93 K6 O140 59.3(5) 2_576 .
O70 K6 O140 135.2(7) . .
O49 K6 O140 141.4(6) . .
O68 K6 O128 99.0(6) . .
O150 K6 O128 129.2(8) 2_576 .
O94 K6 O128 62.8(5) . .
K6 K6 O128 137.8(7) 2_576 .
O93 K6 O128 69.2(5) 2_576 .
O70 K6 O128 124.1(6) . .
O49 K6 O128 89.0(5) . .
O140 K6 O128 54.8(6) . .
O68 K6 Li7 146.9(8) . 1_465
O150 K6 Li7 78.2(9) 2_576 1_465
O94 K6 Li7 93.9(7) . 1_465
K6 K6 Li7 133.6(9) 2_576 1_465
O93 K6 Li7 50.5(7) 2_576 1_465
O70 K6 Li7 127.4(8) . 1_465
O49 K6 Li7 75.8(7) . 1_465
O140 K6 Li7 88.4(8) . 1_465
O128 K6 Li7 51.0(7) . 1_465
O68 K6 W13 30.0(3) . .
O150 K6 W13 148.0(7) 2_576 .
O94 K6 W13 31.0(3) . .
K6 K6 W13 104.6(6) 2_576 .
O93 K6 W13 130.9(4) 2_576 .
O70 K6 W13 65.7(3) . .
O49 K6 W13 81.5(4) . .
O140 K6 W13 74.7(5) . .
O128 K6 W13 70.9(4) . .
Li7 K6 W13 116.9(7) 1_465 .
O68 K6 W22 77.3(4) . .
O150 K6 W22 69.2(6) 2_576 .
O94 K6 W22 62.1(3) . .
K6 K6 W22 106.1(5) 2_576 .
O93 K6 W22 142.9(5) 2_576 .
O70 K6 W22 27.0(3) . .
O49 K6 W22 27.5(3) . .
O140 K6 W22 154.5(5) . .
O128 K6 W22 113.8(5) . .
Li7 K6 W22 100.8(7) 1_465 .
W13 K6 W22 80.0(2) . .
K7' K7 K7 106.5(13) . 2_577
K7' K7 O127 109.3(13) . 2_577
K7 K7 O127 96.8(7) 2_577 2_577
K7' K7 O89 94.4(12) . .
K7 K7 O89 125.9(8) 2_577 .
O127 K7 O89 122.7(6) 2_577 .
K7' K7 O64 107.0(12) . .
K7 K7 O64 71.5(6) 2_577 .
O127 K7 O64 143.7(6) 2_577 .
O89 K7 O64 54.6(4) . .
K7' K7 O61 40.4(11) . 2_577
K7 K7 O61 94.8(7) 2_577 2_577
O127 K7 O61 72.7(5) 2_577 2_577
O89 K7 O61 129.3(5) . 2_577
O64 K7 O61 140.7(6) . 2_577
K7' K7 O31 123.3(12) . .
K7 K7 O31 130.2(7) 2_577 .
O127 K7 O31 70.3(5) 2_577 .
O89 K7 O31 53.3(4) . .
O64 K7 O31 90.8(5) . .
O61 K7 O31 123.6(6) 2_577 .
K7' K7 O38 151.7(13) . .
K7 K7 O38 84.3(6) 2_577 .
O127 K7 O38 94.9(5) 2_577 .
O89 K7 O38 59.2(4) . .
O64 K7 O38 50.8(4) . .
O61 K7 O38 167.4(6) 2_577 .
O31 K7 O38 51.0(4) . .
K7' K7 O132 33.2(11) . .
K7 K7 O132 137.6(8) 2_577 .
O127 K7 O132 108.1(6) 2_577 .
O89 K7 O132 66.9(4) . .
O64 K7 O132 102.8(5) . .
O61 K7 O132 62.5(4) 2_577 .
O31 K7 O132 91.0(5) . .
O38 K7 O132 125.6(6) . .
K7' K7 O134 32.6(11) . .
K7 K7 O134 82.9(6) 2_577 .
O127 K7 O134 135.6(6) 2_577 .
O89 K7 O134 90.6(5) . .
O64 K7 O134 78.4(5) . .
O61 K7 O134 63.1(4) 2_577 .
O31 K7 O134 140.0(6) . .
O38 K7 O134 129.0(5) . .
O132 K7 O134 55.2(4) . .
K7' K7 O64 88.6(12) . 2_577
K7 K7 O64 57.3(5) 2_577 2_577
O127 K7 O64 51.9(5) 2_577 2_577
O89 K7 O64 174.5(6) . 2_577
O64 K7 O64 128.7(5) . 2_577
O61 K7 O64 51.9(4) 2_577 2_577
O31 K7 O64 121.2(5) . 2_577
O38 K7 O64 118.6(5) . 2_577
O132 K7 O64 114.3(5) . 2_577
O134 K7 O64 94.4(5) . 2_577
K7' K7 K7' 135.5(10) . 2_577
K7 K7 K7' 29.0(6) 2_577 2_577
O127 K7 K7' 85.4(7) 2_577 2_577
O89 K7 K7' 112.9(7) . 2_577
O64 K7 K7' 67.7(6) . 2_577
O61 K7 K7' 116.6(7) 2_577 2_577
O31 K7 K7' 101.2(7) . 2_577
O38 K7 K7' 58.8(6) . 2_577
O132 K7 K7' 164.4(7) . 2_577
O134 K7 K7' 109.6(7) . 2_577
O64 K7 K7' 67.5(6) 2_577 2_577
O134 K7' K7 114.7(19) . .
O134 K7' O132 102.3(17) . .
K7 K7' O132 113.9(18) . .
O134 K7' O61 114.0(18) . 2_577
K7 K7' O61 100.8(17) . 2_577
O132 K7' O61 111.7(19) . 2_577
O134 K7' O43 54.3(10) . .
K7 K7' O43 86.8(13) . .
O132 K7' O43 72.4(12) . .
O61 K7' O43 168.3(17) 2_577 .
O134 K7' W7 102.2(14) . 2_577
K7 K7' W7 90.9(13) . 2_577
O132 K7' W7 133.0(16) . 2_577
O61 K7' W7 21.5(6) 2_577 2_577
O43 K7' W7 151.8(12) . 2_577
O134 K7' K4 131.7(15) . 1_465
K7 K7' K4 113.4(15) . 1_465
O132 K7' K4 61.0(11) . 1_465
O61 K7' K4 51.3(9) 2_577 1_465
O43 K7' K4 133.4(11) . 1_465
W7 K7' K4 72.7(7) 2_577 1_465
O134 K7' K10 51.7(10) . .
K7 K7' K10 163.9(17) . .
O132 K7' K10 66.4(11) . .
O61 K7' K10 93.6(13) 2_577 .
O43 K7' K10 77.9(8) . .
W7 K7' K10 100.2(9) 2_577 .
K4 K7' K10 81.3(8) 1_465 .
O134 K7' K7 81.4(12) . 2_577
K7 K7' K7 44.5(10) . 2_577
O132 K7' K7 154.1(16) . 2_577
O61 K7' K7 89.3(12) 2_577 2_577
O43 K7' K7 90.1(9) . 2_577
W7 K7' K7 69.2(7) 2_577 2_577
K4 K7' K7 134.2(11) 1_465 2_577
K10 K7' K7 129.5(10) . 2_577
O172 K8 O19 103.3(9) 1_545 .
O172 K8 O66 64.6(9) 1_545 .
O19 K8 O66 66.0(5) . .
O172 K8 O59 76.8(9) 1_545 2_666
O19 K8 O59 120.8(6) . 2_666
O66 K8 O59 141.0(6) . 2_666
O172 K8 O78 104.6(9) 1_545 2_666
O19 K8 O78 128.3(6) . 2_666
O66 K8 O78 88.5(5) . 2_666
O59 K8 O78 107.5(6) 2_666 2_666
O172 K8 O147 66.8(9) 1_545 .
O19 K8 O147 64.2(5) . .
O66 K8 O147 95.7(6) . .
O59 K8 O147 62.1(5) 2_666 .
O78 K8 O147 167.2(7) 2_666 .
O172 K8 O55 106.4(9) 1_545 2_666
O19 K8 O55 147.4(6) . 2_666
O66 K8 O55 140.6(6) . 2_666
O59 K8 O55 55.3(4) 2_666 2_666
O78 K8 O55 55.4(4) 2_666 2_666
O147 K8 O55 116.5(6) . 2_666
O172 K8 O159 118.2(10) 1_545 .
O19 K8 O159 72.1(6) . .
O66 K8 O159 137.0(7) . .
O59 K8 O159 58.3(6) 2_666 .
O78 K8 O159 126.8(8) 2_666 .
O147 K8 O159 55.9(7) . .
O55 K8 O159 82.1(7) 2_666 .
O172 K8 O117 120.7(10) 1_545 .
O19 K8 O117 61.2(4) . .
O66 K8 O117 56.7(4) . .
O59 K8 O117 162.3(6) 2_666 .
O78 K8 O117 67.2(4) 2_666 .
O147 K8 O117 125.0(6) . .
O55 K8 O117 112.4(5) 2_666 .
O159 K8 O117 110.3(7) . .
O172 K8 Mn5 76.1(8) 1_545 .
O19 K8 Mn5 33.2(3) . .
O66 K8 Mn5 35.5(3) . .
O59 K8 Mn5 130.4(5) 2_666 .
O78 K8 Mn5 119.1(5) 2_666 .
O147 K8 Mn5 69.2(5) . .
O55 K8 Mn5 174.2(5) 2_666 .
O159 K8 Mn5 101.5(6) . .
O117 K8 Mn5 62.2(3) . .
O172 K8 W25 108.8(8) 1_545 2_666
O19 K8 W25 144.0(5) . 2_666
O66 K8 W25 114.1(5) . 2_666
O59 K8 W25 82.9(4) 2_666 2_666
O78 K8 W25 26.5(3) 2_666 2_666
O147 K8 W25 145.0(6) . 2_666
O55 K8 W25 29.0(3) 2_666 2_666
O159 K8 W25 105.3(6) . 2_666
O117 K8 W25 88.0(4) . 2_666
Mn5 K8 W25 145.4(4) . 2_666
O172 K8 W20 90.9(8) 1_545 2_666
O19 K8 W20 136.9(5) . 2_666
O66 K8 W20 152.1(5) . 2_666
O59 K8 W20 24.3(3) 2_666 2_666
O78 K8 W20 84.9(4) 2_666 2_666
O147 K8 W20 85.8(5) . 2_666
O55 K8 W20 31.0(3) 2_666 2_666
O159 K8 W20 65.4(6) . 2_666
O117 K8 W20 141.5(5) . 2_666
Mn5 K8 W20 154.7(4) . 2_666
W25 K8 W20 59.2(2) 2_666 2_666
O79 K9 O104 123.9(6) . 1_455
O79 K9 O153 92.1(7) . .
O104 K9 O153 116.9(8) 1_455 .
O79 K9 O162 95.7(10) . 1_455
O104 K9 O162 91.7(9) 1_455 1_455
O153 K9 O162 138.7(10) . 1_455
O79 K9 O135 103.8(7) . .
O104 K9 O135 68.6(6) 1_455 .
O153 K9 O135 52.2(7) . .
O162 K9 O135 157.8(10) 1_455 .
O79 K9 O129 151.8(8) . 1_465
O104 K9 O129 78.3(5) 1_455 1_465
O153 K9 O129 91.6(8) . 1_465
O162 K9 O129 64.2(10) 1_455 1_465
O135 K9 O129 100.5(8) . 1_465
O79 K9 O167 101.2(11) . .
O104 K9 O167 134.7(11) 1_455 .
O153 K9 O167 52.5(11) . .
O162 K9 O167 86.1(12) 1_455 .
O135 K9 O167 100.3(11) . .
O129 K9 O167 60.1(10) 1_465 .
O79 K9 O169 96.3(12) . 1_465
O104 K9 O169 136.1(12) 1_455 1_465
O153 K9 O169 73.6(12) . 1_465
O162 K9 O169 65.2(13) 1_455 1_465
O135 K9 O169 122.1(12) . 1_465
O129 K9 O169 58.3(11) 1_465 1_465
O167 K9 O169 21.9(12) . 1_465
O79 K9 O96 72.5(5) . 1_455
O104 K9 O96 55.1(4) 1_455 1_455
O153 K9 O96 142.9(8) . 1_455
O162 K9 O96 77.6(9) 1_455 1_455
O135 K9 O96 97.9(6) . 1_455
O129 K9 O96 118.0(6) 1_465 1_455
O167 K9 O96 161.7(11) . 1_455
O169 K9 O96 140.0(12) 1_465 1_455
O79 K9 W22 28.9(3) . .
O104 K9 W22 129.3(6) 1_455 .
O153 K9 W22 64.1(6) . .
O162 K9 W22 121.0(9) 1_455 .
O135 K9 W22 80.7(5) . .
O129 K9 W22 148.6(5) 1_465 .
O167 K9 W22 88.7(10) . .
O169 K9 W22 94.3(11) 1_465 .
O96 K9 W22 92.6(4) 1_455 .
O79 K9 W23 98.6(5) . 1_455
O104 K9 W23 31.4(3) 1_455 1_455
O153 K9 W23 143.3(7) . 1_455
O162 K9 W23 75.2(8) 1_455 1_455
O135 K9 W23 91.1(5) . 1_455
O129 K9 W23 95.0(5) 1_465 1_455
O167 K9 W23 154.0(11) . 1_455
O169 K9 W23 138.8(11) 1_465 1_455
O96 K9 W23 26.1(3) 1_455 1_455
W22 K9 W23 116.4(4) . 1_455
O79 K9 W10 26.6(3) . .
O104 K9 W10 130.6(5) 1_455 .
O153 K9 W10 105.3(6) . .
O162 K9 W10 70.5(8) 1_455 .
O135 K9 W10 130.1(6) . .
O129 K9 W10 126.6(6) 1_465 .
O167 K9 W10 91.0(10) . .
O169 K9 W10 78.3(11) 1_465 .
O96 K9 W10 75.8(4) 1_455 .
W22 K9 W10 50.89(18) . .
W23 K9 W10 99.4(3) 1_455 .
O142 K10 O174 82.7(14) 2_577 1_465
O142 K10 O134 131.3(9) 2_577 .
O174 K10 O134 105.9(13) 1_465 .
O142 K10 O155 104.4(9) 2_577 1_465
O174 K10 O155 31.7(13) 1_465 1_465
O134 K10 O155 106.6(7) . 1_465
O142 K10 O37 80.5(7) 2_577 .
O174 K10 O37 134.2(14) 1_465 .
O134 K10 O37 117.2(7) . .
O155 K10 O37 115.3(7) 1_465 .
O142 K10 O44 109.9(8) 2_577 .
O174 K10 O44 167.3(14) 1_465 .
O134 K10 O44 65.3(5) . .
O155 K10 O44 139.3(7) 1_465 .
O37 K10 O44 52.3(4) . .
O142 K10 O45 96.2(7) 2_577 .
O174 K10 O45 88.1(13) 1_465 .
O134 K10 O45 131.2(6) . .
O155 K10 O45 63.3(6) 1_465 .
O37 K10 O45 52.1(4) . .
O44 K10 O45 91.5(5) . .
O142 K10 O111 140.1(8) 2_577 .
O174 K10 O111 112.0(14) 1_465 .
O134 K10 O111 81.9(5) . .
O155 K10 O111 80.5(6) 1_465 .
O37 K10 O111 62.5(4) . .
O44 K10 O111 59.2(4) . .
O45 K10 O111 50.0(4) . .
O142 K10 O132 156.3(9) 2_577 .
O174 K10 O132 73.6(13) 1_465 .
O134 K10 O132 57.8(5) . .
O155 K10 O132 54.4(6) 1_465 .
O37 K10 O132 116.6(6) . .
O44 K10 O132 93.8(5) . .
O45 K10 O132 83.8(5) . .
O111 K10 O132 54.2(4) . .
O142 K10 K7' 141.2(9) 2_577 .
O174 K10 K7' 77.5(14) 1_465 .
O134 K10 K7' 32.2(7) . .
O155 K10 K7' 74.4(8) 1_465 .
O37 K10 K7' 136.1(8) . .
O44 K10 K7' 91.3(7) . .
O45 K10 K7' 116.0(7) . .
O111 K10 K7' 78.6(7) . .
O132 K10 K7' 32.3(6) . .
O142 K10 W5 87.9(7) 2_577 .
O174 K10 W5 163.0(13) 1_465 .
O134 K10 W5 90.9(5) . .
O155 K10 W5 140.9(7) 1_465 .
O37 K10 W5 29.4(3) . .
O44 K10 W5 26.6(3) . .
O45 K10 W5 78.8(4) . .
O111 K10 W5 67.4(4) . .
O132 K10 W5 115.1(5) . .
K7' K10 W5 117.9(7) . .
O142 K10 W10 76.9(6) 2_577 .
O174 K10 W10 106.2(13) 1_465 .
O134 K10 W10 139.5(6) . .
O155 K10 W10 88.7(6) 1_465 .
O37 K10 W10 28.3(3) . .
O44 K10 W10 78.6(4) . .
O45 K10 W10 28.6(2) . .
O111 K10 W10 63.5(3) . .
O132 K10 W10 109.9(5) . .
K7' K10 W10 140.7(7) . .
W5 K10 W10 57.7(2) . .
O84 K11 O125 154.2(7) . 1_565
O84 K11 O76 86.5(6) . 1_565
O125 K11 O76 117.5(7) 1_565 1_565
O84 K11 O145 96.1(9) . .
O125 K11 O145 90.8(8) 1_565 .
O76 K11 O145 96.4(7) 1_565 .
O84 K11 O14 134.6(7) . 1_565
O125 K11 O14 70.9(5) 1_565 1_565
O76 K11 O14 55.7(4) 1_565 1_565
O145 K11 O14 67.7(6) . 1_565
O84 K11 O131 90.0(6) . .
O125 K11 O131 69.0(6) 1_565 .
O76 K11 O131 166.0(9) 1_565 .
O145 K11 O131 70.5(7) . .
O14 K11 O131 120.2(7) 1_565 .
O84 K11 O143 90.8(7) . .
O125 K11 O143 66.2(7) 1_565 .
O76 K11 O143 133.7(9) 1_565 .
O145 K11 O143 129.8(9) . .
O14 K11 O143 132.8(8) 1_565 .
O131 K11 O143 59.9(7) . .
O84 K11 O160 106.2(9) . 1_565
O125 K11 O160 73.0(8) 1_565 1_565
O76 K11 O160 76.5(7) 1_565 1_565
O145 K11 O160 156.0(10) . 1_565
O14 K11 O160 89.9(8) 1_565 1_565
O131 K11 O160 117.5(9) . 1_565
O143 K11 O160 60.0(9) . 1_565
O84 K11 O103 51.8(5) . .
O125 K11 O103 121.9(8) 1_565 .
O76 K11 O103 75.3(5) 1_565 .
O145 K11 O103 146.7(9) . .
O14 K11 O103 125.7(6) 1_565 .
O131 K11 O103 112.8(6) . .
O143 K11 O103 67.2(7) . .
O160 K11 O103 54.3(7) 1_565 .
O84 K11 W29 111.9(5) . 1_565
O125 K11 W29 92.7(5) 1_565 1_565
O76 K11 W29 25.5(3) 1_565 1_565
O145 K11 W29 91.1(5) . 1_565
O14 K11 W29 33.0(3) 1_565 1_565
O131 K11 W29 153.2(6) . 1_565
O143 K11 W29 131.6(8) . 1_565
O160 K11 W29 72.5(7) 1_565 1_565
O103 K11 W29 93.4(4) . 1_565
O84 K11 W30 28.7(4) . .
O125 K11 W30 134.5(7) 1_565 .
O76 K11 W30 89.2(5) 1_565 .
O145 K11 W30 124.2(8) . .
O14 K11 W30 144.9(5) 1_565 .
O131 K11 W30 94.2(5) . .
O143 K11 W30 68.8(5) . .
O160 K11 W30 79.1(7) 1_565 .
O103 K11 W30 26.5(3) . .
W29 K11 W30 112.5(4) 1_565 .
O84 K11 W16 25.2(3) . .
O125 K11 W16 139.1(6) 1_565 .
O76 K11 W16 102.4(5) 1_565 .
O145 K11 W16 75.1(7) . .
O14 K11 W16 132.6(7) 1_565 .
O131 K11 W16 70.1(5) . .
O143 K11 W16 93.6(5) . .
O160 K11 W16 128.6(8) 1_565 .
O103 K11 W16 75.4(4) . .
W29 K11 W16 125.1(4) 1_565 .
W30 K11 W16 49.6(2) . .
O124 K12 O135 72.4(6) 2_676 1_655
O124 K12 O138 164.8(9) 2_676 1_655
O135 K12 O138 118.5(8) 1_655 1_655
O124 K12 O107 122.6(7) 2_676 .
O135 K12 O107 116.3(7) 1_655 .
O138 K12 O107 63.9(7) 1_655 .
O124 K12 O48 80.9(5) 2_676 .
O135 K12 O48 136.4(8) 1_655 .
O138 K12 O48 95.4(6) 1_655 .
O107 K12 O48 53.2(4) . .
O124 K12 O105 78.4(6) 2_676 2_676
O135 K12 O105 109.7(6) 1_655 2_676
O138 K12 O105 87.5(8) 1_655 2_676
O107 K12 O105 133.2(6) . 2_676
O48 K12 O105 97.5(6) . 2_676
O124 K12 O104 100.6(7) 2_676 .
O135 K12 O104 65.6(5) 1_655 .
O138 K12 O104 93.8(7) 1_655 .
O107 K12 O104 51.2(4) . .
O48 K12 O104 86.9(5) . .
O105 K12 O104 175.2(6) 2_676 .
O124 K12 O114 66.7(5) 2_676 .
O135 K12 O114 88.4(7) 1_655 .
O138 K12 O114 121.5(8) 1_655 .
O107 K12 O114 57.6(4) . .
O48 K12 O114 49.0(4) . .
O105 K12 O114 133.6(6) 2_676 .
O104 K12 O114 48.9(4) . .
O124 K12 O152 116.5(8) 2_676 1_655
O135 K12 O152 83.8(7) 1_655 1_655
O138 K12 O152 57.9(8) 1_655 1_655
O107 K12 O152 120.8(8) . 1_655
O48 K12 O152 139.5(7) . 1_655
O105 K12 O152 55.5(6) 2_676 1_655
O104 K12 O152 121.6(7) . 1_655
O114 K12 O152 170.0(7) . 1_655
O124 K12 W23 126.8(6) 2_676 .
O135 K12 W23 92.4(5) 1_655 .
O138 K12 W23 65.7(6) 1_655 .
O107 K12 W23 25.7(3) . .
O48 K12 W23 76.7(4) . .
O105 K12 W23 151.5(6) 2_676 .
O104 K12 W23 31.5(3) . .
O114 K12 W23 62.1(4) . .
O152 K12 W23 111.8(6) 1_655 .
O124 K12 W24 110.3(5) 2_676 .
O135 K12 W24 143.5(7) 1_655 .
O138 K12 W24 67.9(5) 1_655 .
O107 K12 W24 30.2(3) . .
O48 K12 W24 29.7(3) . .
O105 K12 W24 106.4(5) 2_676 .
O104 K12 W24 78.4(4) . .
O114 K12 W24 62.2(3) . .
O152 K12 W24 122.2(7) 1_655 .
W23 K12 W24 55.9(2) . .
O124 K12 W27 77.6(5) 2_676 .
O135 K12 W27 68.9(5) 1_655 .
O138 K12 W27 115.4(7) 1_655 .
O107 K12 W27 58.4(4) . .
O48 K12 W27 72.2(4) . .
O105 K12 W27 155.1(6) 2_676 .
O104 K12 W27 25.7(3) . .
O114 K12 W27 25.7(3) . .
O152 K12 W27 144.3(6) 1_655 .
W23 K12 W27 49.8(2) . .
W24 K12 W27 76.1(3) . .
O130 Li1 O142 105(3) 1_565 .
O130 Li1 O161 121(3) 1_565 .
O142 Li1 O161 123(3) . .
O130 Li1 O113 106(2) 1_565 .
O142 Li1 O113 104(2) . .
O161 Li1 O113 96(2) . .
O130 Li1 K10 114.4(19) 1_565 2_577
O142 Li1 K10 26.3(11) . 2_577
O161 Li1 K10 124(2) . 2_577
O113 Li1 K10 77.9(14) . 2_577
O130 Li1 K2 40.8(12) 1_565 .
O142 Li1 K2 102.5(19) . .
O161 Li1 K2 135(2) . .
O113 Li1 K2 66.9(14) . .
K10 Li1 K2 94.4(10) 2_577 .
O174 Li2 K4 55(2) 1_565 1_565
O174 Li2 K10 31(2) 1_565 1_655
K4 Li2 K10 78.2(10) 1_565 1_655
O122 Li3 O137 118(2) 1_545 .
O122 Li3 O126 94(2) 1_545 1_545
O137 Li3 O126 92.6(19) . 1_545
O122 Li3 O136 104(2) 1_545 .
O137 Li3 O136 138(2) . .
O126 Li3 O136 83.9(18) 1_545 .
O122 Li3 O47 96.0(19) 1_545 2_567
O137 Li3 O47 87.9(18) . 2_567
O126 Li3 O47 169(2) 1_545 2_567
O136 Li3 O47 88.0(17) . 2_567
O122 Li3 K2 52.0(13) 1_545 1_545
O137 Li3 K2 107.1(17) . 1_545
O126 Li3 K2 42.1(11) 1_545 1_545
O136 Li3 K2 98.1(16) . 1_545
O47 Li3 K2 147.9(18) 2_567 1_545
O149 Li4 O139 152.9(19) . .
O149 Li4 O82 75.9(13) . 2_667
O139 Li4 O82 95.5(13) . 2_667
O149 Li4 K3 86.6(14) . .
O139 Li4 K3 110.0(13) . .
O82 Li4 K3 55.9(7) 2_667 .
O149 Li4 K4 38.0(11) . 2_667
O139 Li4 K4 122.9(12) . 2_667
O82 Li4 K4 100.8(10) 2_667 2_667
K3 Li4 K4 124.4(10) . 2_667
Li7 Li5 K8 93(2) . 2_666
O160 Li6 Li6 96(3) . 2_566
Li5 Li7 O78 75(2) . .
Li5 Li7 K6 126(2) . 1_645
O78 Li7 K6 138.6(13) . 1_645
Ge2 O1 W4 122.9(6) . .
Ge2 O1 Mn1 118.9(6) . .
W4 O1 Mn1 94.3(4) . .
Ge2 O1 W1 125.2(6) . .
W4 O1 W1 95.7(4) . .
Mn1 O1 W1 91.7(4) . .
W18 O2 Mn4 153.7(7) . .
W18 O2 K1 105.0(5) . .
Mn4 O2 K1 99.7(4) . .
Ge1 O3 W13 121.9(6) . .
Ge1 O3 Mn5 118.5(5) . .
W13 O3 Mn5 94.5(4) . .
Ge1 O3 W17 124.8(5) . .
W13 O3 W17 97.2(4) . .
Mn5 O3 W17 92.5(4) . .
W24 O4 Mn3 154.4(7) . .
W24 O4 K1 102.3(5) . .
Mn3 O4 K1 101.8(4) . .
Ge2 O5 W9 122.0(6) . .
Ge2 O5 Mn2 117.9(5) . .
W9 O5 Mn2 93.5(4) . .
Ge2 O5 W20 127.1(6) . .
W9 O5 W20 96.1(4) . .
Mn2 O5 W20 92.0(4) . .
W13 O6 Mn6 152.5(7) . .
W13 O6 K1 105.9(5) . .
Mn6 O6 K1 100.3(4) . .
W2 O7 Mn1 125.0(6) . .
W9 O8 Mn1 152.7(7) . .
W9 O8 K1 103.9(5) . .
Mn1 O8 K1 101.7(5) . .
W1 O9 Mn1 111.0(6) . .
W18 O10 Mn8 130.4(6) . .
W18 O10 Mn3 107.2(6) . .
Mn8 O10 Mn3 121.9(5) . .
W18 O10 K1 98.7(4) . .
Mn8 O10 K1 84.8(4) . .
Mn3 O10 K1 94.6(4) . .
W4 O11 Mn8 133.1(6) . .
W4 O11 Mn1 106.6(6) . .
Mn8 O11 Mn1 119.5(5) . .
W4 O11 K1 100.4(4) . .
Mn8 O11 K1 86.1(4) . .
Mn1 O11 K1 93.0(4) . .
Ge2 O12 W11 123.2(6) . .
Ge2 O12 W6 121.3(6) . .
W11 O12 W6 95.4(4) . .
Ge2 O12 W3 122.9(6) . .
W11 O12 W3 92.4(4) . .
W6 O12 W3 93.7(4) . .
W14 O13 W1 156.1(7) . .
W12 O14 W29 120.8(6) . .
W12 O14 K11 135.8(6) . 1_545
W29 O14 K11 95.5(6) . 1_545
Ge1 O15 W2 122.5(6) . .
Ge1 O15 Mn6 119.1(6) . .
W2 O15 Mn6 94.4(4) . .
Ge1 O15 W5 125.2(6) . .
W2 O15 W5 95.8(4) . .
Mn6 O15 W5 91.9(4) . .
Ge3 O16 W18 122.3(6) . .
Ge3 O16 Mn3 119.8(6) . .
W18 O16 Mn3 93.8(4) . .
Ge3 O16 W7 124.9(5) . .
W18 O16 W7 96.2(4) . .
Mn3 O16 W7 91.9(4) . .
W2 O17 Mn5 153.1(6) . .
W2 O17 K1 103.1(5) . .
Mn5 O17 K1 101.8(4) . .
W24 O18 Mn2 125.5(7) . .
W9 O19 Mn5 126.8(6) . .
W9 O19 K8 135.9(6) . .
Mn5 O19 K8 97.1(5) . .
W24 O20 Mn7 130.7(7) . .
W24 O20 Mn4 107.1(6) . .
Mn7 O20 Mn4 120.4(6) . .
W24 O20 K1 100.9(5) . .
Mn7 O20 K1 87.4(4) . .
Mn4 O20 K1 95.7(4) . .
W26 O21 W17 156.8(8) . .
W2 O22 Mn8 129.9(6) . .
W2 O22 Mn6 107.1(5) . .
Mn8 O22 Mn6 121.1(5) . .
W2 O22 K1 101.6(4) . .
Mn8 O22 K1 87.2(4) . .
Mn6 O22 K1 95.6(4) . .
W6 O23 Mn2 139.4(6) . .
W20 O24 Mn2 110.7(6) . .
Ge2 O25 W14 121.6(6) . .
Ge2 O25 W21 122.0(6) . .
W14 O25 W21 95.2(4) . .
Ge2 O25 W25 123.0(6) . .
W14 O25 W25 93.3(4) . .
W21 O25 W25 94.1(4) . .
W25 O26 W21 118.7(6) . .
W4 O27 Mn2 152.2(7) . .
W4 O27 K1 105.7(5) . .
Mn2 O27 K1 100.3(4) . .
W6 O28 W4 146.2(7) . .
W6 O28 K3 96.9(5) . .
W4 O28 K3 99.0(5) . .
W14 O29 K4 102.3(6) . .
W26 O30 W12 118.2(6) . .
W26 O30 K5 102.8(5) . .
W12 O30 K5 105.1(5) . .
W16 O31 W19 119.7(7) . .
W16 O31 K7 104.7(6) . .
W19 O31 K7 95.4(5) . .
W1 O32 W4 118.1(6) . .
W14 O33 W3 150.2(7) . .
W14 O33 K4 98.2(5) . .
W3 O33 K4 98.9(5) . .
W3 O34 W1 156.0(7) . .
Ge3 O36 W24 121.1(6) . .
Ge3 O36 Mn4 119.8(6) . .
W24 O36 Mn4 93.6(4) . .
Ge3 O36 W15 126.4(6) . .
W24 O36 W15 95.7(4) . .
Mn4 O36 W15 92.2(4) . .
W10 O37 W5 154.6(7) . .
W10 O37 K10 103.5(6) . .
W5 O37 K10 101.7(5) . .
W16 O38 W7 156.1(7) . .
W16 O38 K7 100.9(5) . .
W7 O38 K7 101.9(5) . .
W30 O39 W15 156.4(8) . .
W7 O41 Mn3 111.5(6) . .
W9 O42 Mn7 130.5(6) . .
W9 O42 Mn2 106.6(6) . .
Mn7 O42 Mn2 121.4(5) . .
W9 O42 K1 100.8(5) . .
Mn7 O42 K1 87.5(4) . .
Mn2 O42 K1 94.8(4) . .
W18 O43 Mn6 123.8(7) . .
W18 O43 K7' 110.0(8) . .
Mn6 O43 K7' 118.8(8) . .
W5 O44 Mn6 111.9(6) . .
W5 O44 K10 102.3(6) . .
Mn6 O44 K10 101.6(5) . .
W10 O45 W8 119.2(6) . .
W10 O45 K10 98.7(5) . .
W8 O45 K10 104.5(5) . .
W3 O46 K4 105.2(5) . .
W5 O47 Li3 160.2(14) . 2_567
W15 O48 W24 119.2(6) . .
W15 O48 K12 114.9(6) . .
W24 O48 K12 103.1(6) . .
W22 O49 W8 119.6(6) . .
W22 O49 K6 101.6(6) . .
W8 O49 K6 96.3(5) . .
W5 O50 W2 118.2(5) . .
W20 O51 W9 119.1(6) . .
W10 O52 W12 150.1(6) . .
W10 O52 K5 102.8(5) . .
W12 O52 K5 106.3(4) . .
W28 O53 W7 156.7(7) . .
W21 O54 W9 145.4(7) . .
W25 O55 W20 156.1(6) . .
W25 O55 K8 97.4(6) . 2_666
W20 O55 K8 98.5(5) . 2_666
Ge1 O56 W26 123.3(6) . .
Ge1 O56 W29 120.7(6) . .
W26 O56 W29 94.9(4) . .
Ge1 O56 W12 122.9(6) . .
W26 O56 W12 93.5(4) . .
W29 O56 W12 93.8(4) . .
W21 O58 Mn1 141.0(6) . .
W20 O59 K8 111.5(7) . 2_666
W4 O60 Mn3 125.0(6) . .
W4 O60 K3 113.4(6) . .
Mn3 O60 K3 98.7(5) . .
W7 O61 K7' 134.0(12) . 2_577
W7 O61 K4 131.0(6) . 2_667
K7' O61 K4 94.8(11) 2_577 2_667
W7 O61 K7 110.0(6) . 2_577
K7' O61 K7 38.8(11) 2_577 2_577
K4 O61 K7 107.0(5) 2_667 2_577
W13 O62 Mn4 123.8(6) . .
W26 O63 W22 149.7(7) . .
W26 O63 K5 105.6(5) . .
W22 O63 K5 104.2(6) . .
W7 O64 W18 117.5(6) . .
W7 O64 K7 112.9(5) . .
W18 O64 K7 102.4(5) . .
W7 O64 K7 93.4(4) . 2_577
W18 O64 K7 147.0(6) . 2_577
K7 O64 K7 51.3(5) . 2_577
W12 O65 W5 156.6(7) . .
W17 O66 Mn5 110.8(6) . .
W17 O66 K8 152.5(7) . .
Mn5 O66 K8 93.4(5) . .
W30 O67 W19 121.6(7) . .
W17 O68 W13 118.5(6) . .
W17 O68 K6 112.0(6) . .
W13 O68 K6 105.8(6) . .
W11 O69 W6 119.5(6) . .
W22 O70 W17 155.0(7) . .
W22 O70 K6 103.6(6) . .
W17 O70 K6 99.8(5) . .
W29 O71 W2 144.1(6) . .
W11 O72 W3 118.7(7) . .
Ge3 O73 W30 123.0(6) . .
Ge3 O73 W19 120.6(6) . .
W30 O73 W19 96.2(4) . .
Ge3 O73 W16 121.6(6) . .
W30 O73 W16 94.2(4) . .
W19 O73 W16 94.2(5) . .
W6 O75 K5 137.8(6) . 1_655
W6 O75 K3 103.5(5) . .
K5 O75 K3 99.8(5) 1_655 .
W29 O76 K11 106.8(7) . 1_545
W29 O76 K2 154.0(8) . 1_545
K11 O76 K2 90.0(6) 1_545 1_545
W13 O77 Mn7 130.2(6) . .
W13 O77 Mn5 106.7(5) . .
Mn7 O77 Mn5 122.4(6) . .
W13 O77 K1 99.6(5) . .
Mn7 O77 K1 84.9(4) . .
Mn5 O77 K1 95.0(4) . .
W25 O78 Li7 125.2(9) . .
W25 O78 K8 104.4(7) . 2_666
Li7 O78 K8 114.7(9) . 2_666
W10 O79 W22 119.5(6) . .
W10 O79 K9 113.3(7) . .
W22 O79 K9 108.2(6) . .
W10 O79 K5 104.7(5) . .
W22 O79 K5 103.4(5) . .
K9 O79 K5 106.4(5) . .
W14 O80 W25 119.5(6) . .
W14 O81 W21 119.1(6) . .
W1 O82 Li4 112.1(10) . 2_667
W1 O82 K3 167.5(7) . 2_667
Li4 O82 K3 74.1(8) 2_667 2_667
W30 O84 W16 118.0(6) . .
W30 O84 K11 107.3(7) . .
W16 O84 K11 117.7(7) . .
W30 O84 K2 107.0(8) . .
W16 O84 K2 102.8(8) . .
K11 O84 K2 102.2(9) . .
W19 O85 Mn4 139.4(7) . .
W29 O86 Mn5 140.8(7) . .
W28 O87 W27 118.6(6) . .
W28 O87 K2 102.0(7) . .
W27 O87 K2 109.8(9) . .
W11 O88 W20 156.5(7) . .
W19 O89 W18 147.6(7) . .
W19 O89 K7 107.5(6) . .
W18 O89 K7 104.8(5) . .
W3 O90 W6 118.8(6) . .
W23 O91 Mn3 142.9(8) . .
W23 O91 K3 113.9(6) . .
Mn3 O91 K3 97.4(5) . .
W11 O92 W25 151.5(7) . .
W17 O93 K6 116.2(7) . 2_576
W8 O94 W13 146.5(6) . .
W8 O94 K6 110.2(6) . .
W13 O94 K6 103.3(5) . .
Ge3 O95 W28 122.4(7) . .
Ge3 O95 W23 122.4(6) . .
W28 O95 W23 96.3(5) . .
Ge3 O95 W27 120.9(6) . .
W28 O95 W27 93.2(4) . .
W23 O95 W27 94.4(4) . .
W23 O96 K5 154.1(8) . 1_655
W23 O96 K9 98.6(6) . 1_655
K5 O96 K9 94.9(4) 1_655 1_655
W28 O98 W23 121.1(7) . .
Ge1 O100 W10 123.1(6) . .
Ge1 O100 W8 121.2(6) . .
W10 O100 W8 95.5(5) . .
Ge1 O100 W22 121.9(6) . .
W10 O100 W22 93.8(4) . .
W8 O100 W22 94.0(4) . .
W28 O101 W16 150.6(7) . .
W28 O101 K2 103.5(9) . .
W16 O101 K2 105.7(9) . .
W26 O102 W29 120.1(6) . .
W30 O103 K11 91.3(7) . .
W27 O104 W23 119.8(6) . .
W27 O104 K9 128.3(6) . 1_655
W23 O104 K9 104.1(7) . 1_655
W27 O104 K12 105.1(7) . .
W23 O104 K12 94.7(5) . .
K9 O104 K12 96.4(6) 1_655 .
W15 O105 K12 128.5(7) . 2_676
W30 O106 W27 150.3(7) . .
W30 O106 K2 103.9(8) . .
W27 O106 K2 104.8(8) . .
W23 O107 W24 144.8(7) . .
W23 O107 K12 110.6(6) . .
W24 O107 K12 104.5(6) . .
W21 O109 K2 134.1(10) . 1_545
W8 O111 Mn6 139.5(7) . .
W8 O111 K10 111.2(6) . .
Mn6 O111 K10 101.2(5) . .
W15 O112 Mn4 112.4(6) . .
W28 O113 Li1 153.0(16) . .
W27 O114 W15 156.3(8) . .
W27 O114 K12 102.4(6) . .
W15 O114 K12 100.0(6) . .
Mn7 O117 K8 131.4(6) . .
Li3 O122 K2 98.2(16) 1_565 .
Li3 O126 K2 106.6(15) 1_565 .
Li1 O130 K2 114.9(17) 1_545 1_545
K7' O132 K4 86.1(12) . 1_465
K7' O132 K7 33.0(11) . .
K4 O132 K7 94.6(5) 1_465 .
K7' O132 K10 81.3(11) . .
K4 O132 K10 92.4(5) 1_465 .
K7 O132 K10 112.7(6) . .
K7' O134 K10 96.1(12) . .
K7' O134 K7 32.7(11) . .
K10 O134 K7 128.2(6) . .
K12 O135 K9 100.7(7) 1_455 .
K5 O138 K12 115.8(7) . 1_455
Li1 O142 K10 134.1(17) . 2_577
Li4 O149 K4 115.7(15) . 2_667
O174 O155 K4 82(2) . .
O174 O155 K10 67(2) . 1_645
K4 O155 K10 117.9(9) . 1_645
Li6 O160 K11 124.8(18) . 1_545
O169 O167 K9 82(4) 1_465 .
O167 O169 K9 77(4) 1_645 1_645
O155 O174 Li2 147(5) . 1_545
O155 O174 K10 82(3) . 1_645
Li2 O174 K10 131(3) 1_545 1_645
O155 O174 K4 65(2) . .
Li2 O174 K4 96(3) 1_545 .
K10 O174 K4 117(2) 1_645 .

loop_
_geom_bond_atom_site_label_1
_geom_bond_atom_site_label_2
_geom_bond_distance
_geom_bond_site_symmetry_2
W1 O82 1.731(13) .
W1 O9 1.793(13) .
W1 O32 1.894(12) .
W1 O13 1.944(12) .
W1 O34 2.050(13) .
W1 O1 2.308(11) .
W2 O7 1.770(12) .
W2 O17 1.783(11) .
W2 O22 1.840(12) .
W2 O50 2.040(11) .
W2 O71 2.087(11) .
W2 O15 2.233(12) .
W2 K1 3.788(4) .
W3 O46 1.730(12) .
W3 O34 1.839(13) .
W3 O90 1.857(12) .
W3 O33 1.961(13) .
W3 O72 1.992(13) .
W3 O12 2.345(11) .
W3 K4 3.778(7) .
W4 O27 1.771(11) .
W4 O60 1.772(12) .
W4 O11 1.833(12) .
W4 O28 2.031(12) .
W4 O32 2.038(12) .
W4 O1 2.242(11) .
W4 K1 3.803(4) .
W4 K3 3.927(7) .
W5 O47 1.741(11) .
W5 O44 1.788(12) .
W5 O50 1.896(12) .
W5 O37 1.953(12) .
W5 O65 2.015(11) .
W5 O15 2.320(12) .
W5 K10 3.896(16) .
W6 O75 1.737(13) .
W6 O23 1.794(12) .
W6 O28 1.867(12) .
W6 O69 2.029(12) .
W6 O90 2.096(12) .
W6 O12 2.322(12) .
W6 K3 3.768(7) .
W6 K5 4.127(4) 1_655
W7 O61 1.749(13) .
W7 O41 1.812(12) .
W7 O64 1.900(11) .
W7 O53 1.935(12) .
W7 O38 2.030(13) .
W7 O16 2.295(11) .
W7 K7' 3.44(4) 2_577
W7 K7 3.963(14) 2_577
W7 K7 4.117(13) .
W8 O83 1.746(12) .
W8 O111 1.770(12) .
W8 O94 1.847(12) .
W8 O45 2.032(12) .
W8 O49 2.079(12) .
W8 O100 2.297(12) .
W8 K6 3.918(13) .
W9 O19 1.767(11) .
W9 O8 1.807(12) .
W9 O42 1.830(12) .
W9 O51 2.036(12) .
W9 O54 2.073(13) .
W9 O5 2.256(11) .
W9 K1 3.761(4) .
W10 O97 1.729(13) .
W10 O52 1.884(12) .
W10 O45 1.893(11) .
W10 O37 1.908(12) .
W10 O79 1.930(13) .
W10 O100 2.278(12) .
W10 K5 3.804(5) .
W10 K10 3.913(15) .
W10 K9 3.964(15) .
W11 O110 1.704(14) .
W11 O92 1.885(12) .
W11 O88 1.897(13) .
W11 O72 1.900(13) .
W11 O69 1.925(12) .
W11 O12 2.293(12) .
W12 O40 1.712(12) .
W12 O14 1.821(13) .
W12 O65 1.841(12) .
W12 O52 1.973(13) .
W12 O30 2.016(12) .
W12 O56 2.331(11) .
W12 K5 3.950(5) .
W13 O6 1.761(12) .
W13 O62 1.778(11) .
W13 O77 1.822(13) .
W13 O68 2.035(13) .
W13 O94 2.072(12) .
W13 O3 2.222(10) .
W13 K1 3.796(4) .
W13 K6 3.912(13) .
W14 O29 1.733(13) .
W14 O33 1.888(13) .
W14 O13 1.892(12) .
W14 O80 1.912(12) .
W14 O81 1.931(12) .
W14 O25 2.297(11) .
W14 K4 3.713(8) .
W15 O105 1.727(13) .
W15 O112 1.776(13) .
W15 O48 1.885(13) .
W15 O39 1.952(13) .
W15 O114 2.035(13) .
W15 O36 2.309(11) .
W16 O74 1.756(13) .
W16 O38 1.835(13) .
W16 O31 1.848(14) .
W16 O101 1.966(13) .
W16 O84 1.982(13) .
W16 O73 2.327(12) .
W16 K2 3.89(2) .
W16 K7 3.967(13) .
W16 K11 4.129(18) .
W17 O93 1.747(12) .
W17 O66 1.793(13) .
W17 O68 1.899(13) .
W17 O21 1.935(12) .
W17 O70 2.048(14) .
W17 O3 2.285(11) .
W17 K6 3.957(13) .
W17 K6 4.052(12) 2_576
W18 O2 1.758(11) .
W18 O43 1.777(12) .
W18 O10 1.839(12) .
W18 O64 2.044(11) .
W18 O89 2.075(12) .
W18 O16 2.234(10) .
W18 K1 3.785(4) .
W18 K7 3.966(13) .
W19 O35 1.743(13) .
W19 O85 1.779(14) .
W19 O89 1.835(12) .
W19 O67 1.996(11) .
W19 O31 2.071(13) .
W19 O73 2.302(12) .
W19 K7 3.862(14) .
W20 O59 1.732(13) .
W20 O24 1.815(12) .
W20 O51 1.877(12) .
W20 O88 1.940(13) .
W20 O55 2.040(13) .
W20 O5 2.280(11) .
W20 K8 3.912(14) 2_666
W21 O109 1.724(14) .
W21 O58 1.792(12) .
W21 O54 1.840(12) .
W21 O81 2.023(12) .
W21 O26 2.088(13) .
W21 O25 2.318(12) .
W22 O99 1.737(13) .
W22 O70 1.831(13) .
W22 O49 1.842(13) .
W22 O63 1.944(13) .
W22 O79 1.973(13) .
W22 O100 2.340(11) .
W22 K5 3.805(4) .
W22 K9 3.881(15) .
W22 K6 3.913(12) .
W23 O96 1.733(13) .
W23 O91 1.767(12) .
W23 O107 1.849(12) .
W23 O98 2.017(13) .
W23 O104 2.092(14) .
W23 O95 2.296(13) .
W23 K9 3.898(14) 1_655
W23 K3 3.978(7) .
W23 K12 3.987(16) .
W24 O18 1.758(14) .
W24 O4 1.802(11) .
W24 O20 1.841(12) .
W24 O48 2.034(12) .
W24 O107 2.079(12) .
W24 O36 2.250(12) .
W24 K1 3.768(4) .
W24 K12 4.005(14) .
W25 O78 1.729(13) .
W25 O55 1.835(13) .
W25 O26 1.861(13) .
W25 O92 1.950(11) .
W25 O80 1.981(12) .
W25 O25 2.327(12) .
W25 K8 3.757(14) 2_666
W26 O108 1.722(13) .
W26 O102 1.887(14) .
W26 O21 1.900(12) .
W26 O30 1.904(12) .
W26 O63 1.910(14) .
W26 O56 2.288(11) .
W26 K5 3.816(5) .
W27 O57 1.703(14) .
W27 O114 1.824(14) .
W27 O104 1.846(15) .
W27 O106 1.947(15) .
W27 O87 1.989(15) .
W27 O95 2.353(12) .
W27 K2 4.01(3) .
W27 K12 4.114(18) .
W28 O113 1.728(14) .
W28 O101 1.884(14) .
W28 O98 1.891(14) .
W28 O53 1.898(13) .
W28 O87 1.920(14) .
W28 O95 2.274(13) .
W28 K2 3.78(3) .
W29 O76 1.710(15) .
W29 O86 1.790(11) .
W29 O71 1.867(12) .
W29 O102 2.024(12) .
W29 O14 2.078(12) .
W29 O56 2.314(12) .
W29 K11 3.801(13) 1_545
W30 O103 1.726(14) .
W30 O39 1.887(14) .
W30 O67 1.897(13) .
W30 O106 1.907(14) .
W30 O84 1.944(16) .
W30 O73 2.267(11) .
W30 K11 3.868(16) .
W30 K2 3.97(3) .
Mn1 O8 2.052(12) .
Mn1 O58 2.080(12) .
Mn1 O7 2.084(12) .
Mn1 O9 2.173(12) .
Mn1 O1 2.256(12) .
Mn1 O11 2.269(12) .
Mn1 K1 3.870(5) .
Mn2 O18 2.073(12) .
Mn2 O23 2.076(12) .
Mn2 O27 2.083(12) .
Mn2 O24 2.158(12) .
Mn2 O42 2.269(11) .
Mn2 O5 2.269(12) .
Mn2 K1 3.879(5) .
Mn3 O4 2.051(12) .
Mn3 O91 2.085(12) .
Mn3 O60 2.090(12) .
Mn3 O41 2.153(13) .
Mn3 O10 2.240(12) .
Mn3 O16 2.274(12) .
Mn3 K3 3.798(7) .
Mn3 K1 3.920(5) .
Mn4 O85 2.087(14) .
Mn4 O62 2.092(12) .
Mn4 O2 2.099(12) .
Mn4 O112 2.171(12) .
Mn4 O20 2.232(13) .
Mn4 O36 2.255(11) .
Mn4 K1 3.877(5) .
Mn5 O17 2.067(11) .
Mn5 O19 2.070(12) .
Mn5 O86 2.076(12) .
Mn5 O66 2.184(12) .
Mn5 O3 2.258(12) .
Mn5 O77 2.263(12) .
Mn5 K8 3.755(15) .
Mn5 K1 3.946(5) .
Mn6 O43 2.096(12) .
Mn6 O111 2.098(13) .
Mn6 O6 2.100(12) .
Mn6 O44 2.169(12) .
Mn6 O22 2.241(12) .
Mn6 O15 2.252(11) .
Mn6 K1 3.885(5) .
Mn6 K10 4.129(15) .
Mn7 O42 2.179(12) .
Mn7 O20 2.184(13) .
Mn7 O77 2.213(13) .
Mn7 O115 2.223(13) .
Mn7 O116 2.248(13) .
Mn7 O117 2.265(14) .
Mn7 K1 3.597(5) .
Mn8 O11 2.179(13) .
Mn8 O22 2.196(12) .
Mn8 O10 2.223(12) .
Mn8 O118 2.230(13) .
Mn8 O120 2.232(13) .
Mn8 O119 2.258(13) .
Mn8 K1 3.600(4) .
Ge1 O15 1.745(11) .
Ge1 O56 1.747(12) .
Ge1 O100 1.761(13) .
Ge1 O3 1.769(11) .
Ge2 O12 1.734(11) .
Ge2 O1 1.742(11) .
Ge2 O5 1.743(11) .
Ge2 O25 1.750(11) .
Ge3 O36 1.740(12) .
Ge3 O16 1.752(11) .
Ge3 O95 1.761(11) .
Ge3 O73 1.769(13) .
K1 O8 2.892(12) .
K1 O6 2.914(12) .
K1 O27 2.920(13) .
K1 O2 2.927(13) .
K1 O4 2.948(12) .
K1 O20 2.957(13) .
K1 O42 2.961(13) .
K1 O22 2.962(12) .
K1 O17 2.964(11) .
K1 O11 3.018(12) .
K1 O77 3.040(12) .
K1 O10 3.043(12) .
K2 O126 2.68(4) .
K2 O109 2.84(3) 1_565
K2 O101 2.86(3) .
K2 O87 2.88(4) .
K2 O84 2.93(3) .
K2 O106 3.05(3) .
K2 O122 3.05(4) .
K2 O130 3.08(4) 1_565
K2 O76 3.38(4) 1_565
K2 Li3 3.83(6) 1_565
K3 O157 2.76(3) .
K3 O60 2.872(14) .
K3 O82 2.889(15) 2_667
K3 O91 2.918(15) .
K3 O75 2.964(15) .
K3 O173 3.02(4) .
K3 O28 3.057(14) .
K3 Li4 3.36(4) .
K4 O155 2.53(2) .
K4 O174 2.76(6) .
K4 O61 2.782(15) 2_667
K4 O149 2.82(3) 2_667
K4 O29 2.935(16) .
K4 O46 2.937(15) .
K4 O33 2.940(14) .
K4 O146 3.05(3) 1_645
K4 O132 3.113(18) 1_645
K4 Li2 3.37(5) 1_545
K4 K7' 3.55(4) 1_645
K5 O75 2.672(14) 1_455
K5 O138 2.70(2) .
K5 O79 2.826(13) .
K5 O63 2.829(14) .
K5 O96 2.844(14) 1_455
K5 O30 2.912(14) .
K5 O52 2.912(12) .
K5 W6 4.127(4) 1_455
K6 O68 2.833(19) .
K6 O150 2.83(3) 2_576
K6 O94 2.876(17) .
K6 K6 2.95(3) 2_576
K6 O93 2.965(18) 2_576
K6 O70 3.054(17) .
K6 O49 3.101(17) .
K6 O140 3.12(2) .
K6 O128 3.24(2) .
K6 Li7 3.39(4) 1_465
K7 K7' 1.92(4) .
K7 K7 2.77(3) 2_577
K7 O127 2.83(2) 2_577
K7 O89 2.890(19) .
K7 O64 2.987(18) .
K7 O61 3.008(18) 2_577
K7 O31 3.072(19) .
K7 O38 3.187(17) .
K7 O132 3.225(19) .
K7 O134 3.228(19) .
K7 O64 3.366(18) 2_577
K7 K7' 3.79(4) 2_577
K7' O134 1.91(4) .
K7' O132 1.93(4) .
K7' O61 1.98(4) 2_577
K7' O43 3.43(4) .
K7' W7 3.44(4) 2_577
K7' K4 3.55(4) 1_465
K7' K10 3.57(4) .
K7' K7 3.79(4) 2_577
K8 O172 2.83(4) 1_545
K8 O19 2.888(17) .
K8 O66 2.93(2) .
K8 O59 2.93(2) 2_666
K8 O78 2.932(19) 2_666
K8 O147 2.99(3) .
K8 O55 3.050(19) 2_666
K8 O159 3.20(3) .
K8 O117 3.34(2) .
K8 W25 3.757(14) 2_666
K8 W20 3.912(14) 2_666
K9 O79 2.78(2) .
K9 O104 2.818(19) 1_455
K9 O153 3.00(4) .
K9 O162 3.02(4) 1_455
K9 O135 3.03(2) .
K9 O129 3.06(2) 1_465
K9 O167 3.13(5) .
K9 O169 3.18(6) 1_465
K9 O96 3.24(2) 1_455
K9 W23 3.898(13) 1_455
K10 O142 2.60(2) 2_577
K10 O174 2.68(6) 1_465
K10 O134 2.82(2) .
K10 O155 2.88(3) 1_465
K10 O37 2.999(19) .
K10 O44 3.10(2) .
K10 O45 3.15(2) .
K10 O111 3.172(19) .
K10 O132 3.31(2) .
K11 O84 2.82(2) .
K11 O125 2.92(2) 1_565
K11 O76 2.937(19) 1_565
K11 O145 2.97(3) .
K11 O14 2.990(19) 1_565
K11 O131 2.99(2) .
K11 O143 3.07(3) .
K11 O160 3.25(4) 1_565
K11 O103 3.42(2) .
K11 W29 3.801(13) 1_565
K12 O124 2.80(2) 2_676
K12 O135 2.83(2) 1_655
K12 O138 2.93(3) 1_655
K12 O107 2.942(19) .
K12 O48 3.021(19) .
K12 O105 3.09(2) 2_676
K12 O104 3.23(2) .
K12 O114 3.32(2) .
K12 O152 3.40(3) 1_655
Li1 O130 1.94(5) 1_565
Li1 O142 1.96(5) .
Li1 O161 1.99(6) .
Li1 O113 2.06(5) .
Li1 K10 4.21(5) 2_577
Li2 O174 1.64(8) 1_565
Li2 K4 3.37(5) 1_565
Li2 K10 3.96(5) 1_655
Li3 O122 1.93(5) 1_545
Li3 O137 2.06(5) .
Li3 O126 2.08(5) 1_545
Li3 O136 2.09(5) .
Li3 O47 2.15(5) 2_567
Li3 K2 3.83(6) 1_545
Li4 O149 2.03(4) .
Li4 O139 2.49(4) .
Li4 O82 2.67(4) 2_667
Li4 K4 4.13(4) 2_667
Li5 Li7 2.24(7) .
Li5 K8 4.03(7) 2_666
Li6 O160 2.46(6) .
Li6 Li6 3.25(11) 2_566
Li7 O78 2.68(4) .
Li7 K6 3.39(4) 1_645
O14 K11 2.990(19) 1_545
O47 Li3 2.15(5) 2_567
O55 K8 3.050(19) 2_666
O59 K8 2.93(2) 2_666
O61 K7' 1.98(4) 2_577
O61 K4 2.782(15) 2_667
O61 K7 3.008(18) 2_577
O64 K7 3.366(18) 2_577
O75 K5 2.672(14) 1_655
O76 K11 2.937(19) 1_545
O76 K2 3.38(4) 1_545
O78 K8 2.932(19) 2_666
O82 Li4 2.67(4) 2_667
O82 K3 2.889(15) 2_667
O93 K6 2.965(18) 2_576
O96 K5 2.844(14) 1_655
O96 K9 3.24(2) 1_655
O104 K9 2.818(19) 1_655
O105 K12 3.09(2) 2_676
O109 K2 2.84(3) 1_545
O122 Li3 1.93(5) 1_565
O124 K12 2.80(2) 2_676
O125 K11 2.92(2) 1_545
O126 Li3 2.08(5) 1_565
O127 K7 2.83(2) 2_577
O129 K9 3.06(2) 1_645
O130 Li1 1.94(5) 1_545
O130 K2 3.08(4) 1_545
O132 K4 3.113(18) 1_465
O133 O165 0.80(6) .
O135 K12 2.83(2) 1_455
O138 K12 2.93(3) 1_455
O142 K10 2.60(2) 2_577
O146 K4 3.05(3) 1_465
O149 K4 2.82(3) 2_667
O150 K6 2.83(3) 2_576
O152 K12 3.40(3) 1_455
O155 O174 1.53(6) .
O155 K10 2.88(3) 1_645
O160 K11 3.25(4) 1_545
O162 K9 3.02(4) 1_655
O167 O169 1.20(7) 1_465
O169 O167 1.20(7) 1_645
O169 K9 3.18(6) 1_645
O172 K8 2.83(4) 1_565
O174 Li2 1.64(7) 1_545
O174 K10 2.68(6) 1_645
